data_7715862
loop_
_publ_author_name
'Ma, Ying-Zhao'
'Yu, Lian'
'Zhou, Qi'
'Fu, Wensheng'

_publ_section_title
;
 Dinuclear ytterbium(III) benzamidinate complexes with bridging
 S<sub>3</sub><sup>2-</sup>, Se<sub>2</sub><sup>2-</sup> and
 Te<sub>2</sub><sup>2-</sup> ligands: synthesis, structure and magnetic
 properties.
;
_journal_issue 19
_journal_name_full 'Dalton transactions (Cambridge, England : 2003)'
_journal_page_first 8118
_journal_page_last 8123
_journal_paper_doi 10.1039/d4dt00724g
_journal_volume 53
_journal_year 2024
_chemical_formula_moiety 'C56 H100 N8 O S3 Si8 Yb2'
_chemical_formula_sum 'C56 H100 N8 O S3 Si8 Yb2'
_chemical_formula_weight 1568.41
_space_group_crystal_system monoclinic
_space_group_IT_number 14
_space_group_name_Hall '-P 2ybc'
_space_group_name_H-M_alt 'P 1 21/c 1'
_atom_sites_solution_hydrogens geom
_atom_sites_solution_primary dual
_audit_creation_date 2023-11-07
_audit_creation_method
;
Olex2 1.5
(compiled 2023.08.24 svn.re1ec1418 for OlexSys, GUI svn.r6817)
;
_audit_update_record
;
2024-03-03 deposited with the CCDC.	2024-04-26 downloaded from the CCDC.
;
_cell_angle_alpha 90
_cell_angle_beta 101.055(2)
_cell_angle_gamma 90
_cell_formula_units_Z 4
_cell_length_a 16.9080(7)
_cell_length_b 14.7978(6)
_cell_length_c 30.2287(12)
_cell_measurement_reflns_used 9802
_cell_measurement_temperature 100.00
_cell_measurement_theta_max 29.90
_cell_measurement_theta_min 2.48
_cell_volume 7422.9(5)
_computing_cell_refinement 'SAINT V8.38A (Bruker, 2018)'
_computing_data_reduction 'SAINT V8.38A (Bruker, 2018)'
_computing_molecular_graphics 'Olex2 1.5 (Dolomanov et al., 2009)'
_computing_publication_material 'Olex2 1.5 (Dolomanov et al., 2009)'
_computing_structure_refinement 'SHELXL 2018/3 (Sheldrick, 2015)'
_computing_structure_solution 'SHELXT 2018/2 (Sheldrick, 2018)'
_diffrn_ambient_temperature 100.00
_diffrn_detector 'CCD area detector'
_diffrn_detector_area_resol_mean 7.9
_diffrn_detector_type 'Bruker SMART CCD 1K area detector'
_diffrn_measured_fraction_theta_full 0.996
_diffrn_measured_fraction_theta_max 0.989
_diffrn_measurement_device 'three-circle diffractometer'
_diffrn_measurement_device_type 'Bruker SMART APEX2 area detector'
_diffrn_measurement_method '\w and \f scans'
_diffrn_radiation_monochromator graphite
_diffrn_radiation_probe x-ray
_diffrn_radiation_type MoK\a
_diffrn_radiation_wavelength 0.71073
_diffrn_reflns_av_R_equivalents 0.0684
_diffrn_reflns_av_unetI/netI 0.0788
_diffrn_reflns_Laue_measured_fraction_full 0.996
_diffrn_reflns_Laue_measured_fraction_max 0.989
_diffrn_reflns_limit_h_max 24
_diffrn_reflns_limit_h_min -24
_diffrn_reflns_limit_k_max 20
_diffrn_reflns_limit_k_min -21
_diffrn_reflns_limit_l_max 43
_diffrn_reflns_limit_l_min -43
_diffrn_reflns_number 78334
_diffrn_reflns_point_group_measured_fraction_full 0.996
_diffrn_reflns_point_group_measured_fraction_max 0.989
_diffrn_reflns_theta_full 25.242
_diffrn_reflns_theta_max 30.653
_diffrn_reflns_theta_min 2.436
_diffrn_source 'sealed X-ray tube'
_diffrn_source_current 1.4
_diffrn_source_power 0.07
_diffrn_source_target Mo
_diffrn_source_type 'Incoatec I\ms'
_diffrn_source_voltage 50.0
_diffrn_standards_number 0
_exptl_absorpt_coefficient_mu 2.758
_exptl_absorpt_correction_T_max 0.0998
_exptl_absorpt_correction_T_min 0.0531
_exptl_absorpt_correction_type multi-scan
_exptl_absorpt_process_details
;
SADABS-2016/2 (Bruker,2016/2) was used for absorption correction.
wR2(int) was 0.1407 before and 0.0681 after correction.
The Ratio of minimum to maximum transmission is 0.5321.
The \l/2 correction factor is Not present.
;
_exptl_crystal_colour 'clear dark orange'
_exptl_crystal_colour_lustre clear
_exptl_crystal_colour_modifier dark
_exptl_crystal_colour_primary orange
_exptl_crystal_density_diffrn 1.403
_exptl_crystal_description prism
_exptl_crystal_F_000 3200
_exptl_crystal_size_max 0.03
_exptl_crystal_size_mid 0.02
_exptl_crystal_size_min 0.01
_refine_diff_density_max 2.355
_refine_diff_density_min -2.960
_refine_diff_density_rms 0.211
_refine_ls_extinction_method none
_refine_ls_goodness_of_fit_ref 1.123
_refine_ls_hydrogen_treatment constr
_refine_ls_matrix_type full
_refine_ls_number_parameters 1166
_refine_ls_number_reflns 22696
_refine_ls_number_restraints 1914
_refine_ls_restrained_S_all 2.423
_refine_ls_R_factor_all 0.1228
_refine_ls_R_factor_gt 0.0918
_refine_ls_shift/su_max 0.001
_refine_ls_shift/su_mean 0.000
_refine_ls_structure_factor_coef Fsqd
_refine_ls_weighting_details 'w=1/[\s^2^(Fo^2^)+(0.0001P)^2^+144.0181P] where P=(Fo^2^+2Fc^2^)/3'
_refine_ls_weighting_scheme calc
_refine_ls_wR_factor_gt 0.1794
_refine_ls_wR_factor_ref 0.1924
_reflns_Friedel_coverage 0.000
_reflns_number_gt 16494
_reflns_number_total 22696
_reflns_threshold_expression 'I > 2\s(I)'
_cod_data_source_file d4dt00724g2.cif
_cod_data_source_block 1
_cod_depositor_comments 'Adding full bibliography for 7715860--7715862.cif.'
_cod_database_code 7715862
_shelx_shelxl_version_number 2018/3
_shelx_space_group_comment
;
The symmetry employed for this shelxl refinement is uniquely defined
by the following loop, which should always be used as a source of
symmetry information in preference to the above space-group names.
They are only intended as comments.
;
_shelx_estimated_absorpt_t_max 0.973
_shelx_estimated_absorpt_t_min 0.922
_olex2_refinement_description
;
1. Fixed Uiso
 At 1.2 times of:
  All C(H) groups, All C(H,H) groups
 At 1.5 times of:
  All C(H,H,H) groups
2. Restrained distances
 Si2-C11
 1.86 with sigma of 0.02
 Si2-C13
 1.86 with sigma of 0.02
 Si2-C12
 1.86 with sigma of 0.02
 N1-C4 \\sim N1A-C4A \\sim N2-C4 \\sim N2A-C4A
 with sigma of 0.02
 C4A-C5A \\sim C5-C4
 with sigma of 0.02
 C10-C5 \\sim C9-C8 \\sim C5A-C10A \\sim C6A-C6
 with sigma of 0.02
 C10-C5 \\sim C9-C8 \\sim C6A-C6 \\sim C9A-C7
 with sigma of 0.02
 C23-C21 \\sim C23A-C22A \\sim C21A-C22A \\sim C23-C22
 with sigma of 0.02
 C18A-C19A \\sim C20A-C22 \\sim C21-C23 \\sim C23A-C22A \\sim C21A-C18 \\sim
C19-C20
 with sigma of 0.02
 C18A-C19A \\sim C20A-C21A \\sim C22A-C23A \\sim C22-C21 \\sim C23-C18 \\sim
C19-C20
 with sigma of 0.02
 C18-C17 \\sim C17-C18A
 with sigma of 0.02
 Si6-C38 \\sim Si6A-C39A \\sim Si6-C37 \\sim Si6A-C38A \\sim Si6-C39 \\sim
Si6A-C37A
 with sigma of 0.02
 C31-C34 \\sim C36-C35 \\sim C32-C33 \\sim C36A-C34A \\sim C33A-C32A \\sim
C35A-C31A
 with sigma of 0.02
 C31-C36 \\sim C35-C34 \\sim C33-C32 \\sim C31A-C36A \\sim C35A-C34A \\sim
C33A-C32A
 with sigma of 0.02
 Si7A-N7A \\sim Si7-N7A
 with sigma of 0.02
 Si7A-C42A \\sim Si7A-C40A \\sim Si7-C40 \\sim Si7A-C41A \\sim Si7-C41 \\sim
Si7-C42
 with sigma of 0.02
 N7-C43 \\sim N7A-C43A \\sim N8-C43A
 with sigma of 0.02
 Yb2-N8 \\sim Yb2-N7A \\sim Yb2-N7
 with sigma of 0.02
 C44-C43 \\sim C44A-C43A
 with sigma of 0.02
 C45A-C44A \\sim C45-C44 \\sim C46A-C45A \\sim C46-C45 \\sim C47-C46 \\sim
C47A-C46A \\sim C48A-C47A ~
 C48-C47 \\sim C49A-C48A \\sim C49-C48 \\sim C49A-C44A \\sim C49-C44
 with sigma of 0.02
3. Rigid bond restraints
 Si6, Si6A
 with sigma for 1-2 distances of 0.01 and sigma for 1-3 distances of 0.01
 C11, C11A, C12, C12A, C13, C13A
 with sigma for 1-2 distances of 0.01 and sigma for 1-3 distances of 0.01
4. Uiso/Uaniso restraints and constraints
C5 \\sim C5A \\sim C6 \\sim C6A \\sim C7 \\sim C7A \\sim C8 \\sim C8A \\sim C9
\\sim C9A \\sim C10 \\sim C10A: within 2A with sigma of 0.01 and sigma for
terminal atoms of 0.02 within 2A
N1 \\sim N1A \\sim N2 \\sim N2A \\sim C4 \\sim C4A: within 2A with sigma of
0.01 and sigma for terminal atoms of 0.02 within 2A
Si1 \\sim Si1A \\sim Si2 \\sim Si2A: within 2A with sigma of 0.01 and sigma for
terminal atoms of 0.02 within 2A
C11 \\sim C11A \\sim C12A \\sim C13: within 2A with sigma of 0.01 and sigma for
terminal atoms of 0.02 within 2A
C1 \\sim C1A \\sim C2A \\sim C3 \\sim C3A: within 2A with sigma of 0.01 and
sigma for terminal atoms of 0.02 within 2A
C1 \\sim C1A \\sim C3 \\sim C3A: within 2A with sigma of 0.01 and sigma for
terminal atoms of 0.02 within 2A
C11 \\sim C11A \\sim C12A \\sim C13 \\sim C13A: within 2A with sigma of 0.01
and sigma for terminal atoms of 0.02 within 2A
C11A \\sim C12A \\sim C13A: within 2A with sigma of 0.01 and sigma for terminal
atoms of 0.02 within 2A
C11 \\sim C12A: within 2A with sigma of 0.01 and sigma for terminal atoms of
0.02 within 2A
All non-hydrogen atoms have similar U: within 2A with sigma of 0.04 and sigma
for terminal atoms of 0.08 within 2A
C14 \\sim C14A \\sim C15 \\sim C15A \\sim C16 \\sim C16A: within 2A with sigma
of 0.01 and sigma for terminal atoms of 0.02 within 2A
C1 \\sim C1A \\sim C2 \\sim C2A \\sim C3 \\sim C3A: within 2A with sigma of
0.001 and sigma for terminal atoms of 0.002 within 2A
C40 \\sim C40A \\sim C41 \\sim C41A \\sim C42 \\sim C42A: within 2A with sigma
of 0.01 and sigma for terminal atoms of 0.02 within 2A
Si7 \\sim Si7A: within 2A with sigma of 0.01 and sigma for terminal atoms of
0.02 within 2A
Si1 \\sim Si1A: within 2A with sigma of 0.01 and sigma for terminal atoms of
0.02 within 2A
Si3 \\sim Si3A: within 2A with sigma of 0.005 and sigma for terminal atoms of
0.01 within 2A
C37 \\sim C37A \\sim C38 \\sim C38A \\sim C39 \\sim C39A: within 2A with sigma
of 0.01 and sigma for terminal atoms of 0.02 within 2A
Si6 \\sim Si6A: within 2A with sigma of 0.001 and sigma for terminal atoms of
0.002 within 2A
C11 \\sim C11A \\sim C12 \\sim C12A \\sim C13: within 2A with sigma of 0.01 and
sigma for terminal atoms of 0.02 within 2A
C11 \\sim C11A \\sim C12 \\sim C12A \\sim C13 \\sim C13A: within 2A with sigma
of 0.01 and sigma for terminal atoms of 0.02 within 2A
C18 \\sim C18A \\sim C19 \\sim C19A \\sim C20 \\sim C20A \\sim C21 \\sim C21A
\\sim C22 \\sim C22A \\sim C23 \\sim C23A: within 2A with sigma of 0.01 and
sigma for terminal atoms of 0.02 within 2A
C31 \\sim C31A \\sim C32 \\sim C32A \\sim C33 \\sim C33A \\sim C34 \\sim C34A
\\sim C35 \\sim C35A \\sim C36 \\sim C36A: within 2A with sigma of 0.01 and
sigma for terminal atoms of 0.02 within 2A
N7 \\sim N7A \\sim N8 \\sim C43 \\sim C43A \\sim C44 \\sim C44A \\sim C45 \\sim
C45A \\sim C46 \\sim C46A \\sim C47 \\sim C47A \\sim C48 \\sim C48A \\sim C49
\\sim C49A: within 2A with sigma of 0.05 and sigma for terminal atoms of 0.1
within 2A
N7 \\sim N7A \\sim N8 \\sim C43 \\sim C43A \\sim C44 \\sim C44A \\sim C45 \\sim
C45A \\sim H45A \\sim C46 \\sim C46A \\sim C47 \\sim C47A \\sim C48 \\sim C48A
\\sim C49 \\sim C49A: within 2A with sigma of 0.02 and sigma for terminal atoms
of 0.04 within 2A
N8: within 2A with sigma of 0.01 and sigma for terminal atoms of 0.02 within 2A
Uanis(Si6) \\sim Ueq, Uanis(Si6A) \\sim Ueq: with sigma of 0.05 and sigma for
terminal atoms of 0.1
Uanis(Si6) \\sim Ueq: with sigma of 0.005 and sigma for terminal atoms of 0.01
Uanis(C13) \\sim Ueq, Uanis(C11A) \\sim Ueq, Uanis(C11) \\sim Ueq, Uanis(C12)
\\sim Ueq, Uanis(C12A) \\sim Ueq, Uanis(C13A) \\sim Ueq: with sigma of 0.1 and
sigma for terminal atoms of 0.2
Uanis(C39A) \\sim Ueq, Uanis(C38) \\sim Ueq, Uanis(C37A) \\sim Ueq, Uanis(C39)
\\sim Ueq, Uanis(C38A) \\sim Ueq, Uanis(C37) \\sim Ueq: with sigma of 0.01 and
sigma for terminal atoms of 0.02
Uanis(C12A) \\sim Ueq, Uanis(C13) \\sim Ueq, Uanis(C11A) \\sim Ueq, Uanis(C11)
\\sim Ueq, Uanis(C12) \\sim Ueq, Uanis(C13A) \\sim Ueq: with sigma of 0.01 and
sigma for terminal atoms of 0.02
Uanis(Si1A) \\sim Ueq, Uanis(Si1) \\sim Ueq: with sigma of 0.01 and sigma for
terminal atoms of 0.02
Uanis(C12A) \\sim Ueq, Uanis(C13A) \\sim Ueq, Uanis(C11A) \\sim Ueq, Uanis(C13)
\\sim Ueq, Uanis(C12) \\sim Ueq, Uanis(C11) \\sim Ueq: with sigma of 0.01 and
sigma for terminal atoms of 0.02
Uanis(C11) \\sim Ueq, Uanis(C12) \\sim Ueq, Uanis(C13) \\sim Ueq: with sigma of
0.005 and sigma for terminal atoms of 0.01
Uanis(C12A) \\sim Ueq, Uanis(C13A) \\sim Ueq, Uanis(C11A) \\sim Ueq: with sigma
of 0.005 and sigma for terminal atoms of 0.01
Uanis(C43A) \\sim Ueq, Uanis(C45A) \\sim Ueq, Uanis(C46A) \\sim Ueq,
Uanis(C47A) \\sim Ueq, Uanis(C48A) \\sim Ueq, Uanis(C49A) \\sim Ueq,
Uanis(C44A) \\sim Ueq: with sigma of 0.1 and sigma for terminal atoms of 0.2
Uanis(N8) \\sim Ueq: with sigma of 0.01 and sigma for terminal atoms of 0.02
5. Others
 Sof(Si1A)=Sof(Si2A)=Sof(N1A)=Sof(N2A)=Sof(C1A)=Sof(H1AA)=Sof(H1AB)=Sof(H1AC)=
 Sof(C2A)=Sof(H2AA)=Sof(H2AB)=Sof(H2AC)=Sof(C3A)=Sof(H3AA)=Sof(H3AB)=Sof(H3AC)=
 Sof(C4A)=Sof(C5A)=Sof(C6A)=Sof(H6A)=Sof(C7A)=Sof(H7A)=Sof(C8A)=Sof(H8A)=
 Sof(C9A)=Sof(H9A)=Sof(C10A)=Sof(H10A)=Sof(C11A)=Sof(H11D)=Sof(H11E)=Sof(H11F)=
 Sof(C12A)=Sof(H12D)=Sof(H12E)=Sof(H12F)=Sof(C13A)=Sof(H13D)=Sof(H13E)=
 Sof(H13F)=1-FVAR(1)
 Sof(Si1)=Sof(Si2)=Sof(N1)=Sof(N2)=Sof(C1)=Sof(H1A)=Sof(H1B)=Sof(H1C)=Sof(C2)=
 Sof(H2A)=Sof(H2B)=Sof(H2C)=Sof(C3)=Sof(H3A)=Sof(H3B)=Sof(H3C)=Sof(C4)=Sof(C5)=
 Sof(C6)=Sof(H6)=Sof(C7)=Sof(H7)=Sof(C8)=Sof(H8)=Sof(C9)=Sof(H9)=Sof(C10)=
 Sof(H10)=Sof(C11)=Sof(H11A)=Sof(H11B)=Sof(H11C)=Sof(C12)=Sof(H12A)=Sof(H12B)=
 Sof(H12C)=Sof(C13)=Sof(H13A)=Sof(H13B)=Sof(H13C)=FVAR(1)
 Sof(Si3A)=Sof(Si4A)=Sof(C14A)=Sof(H14D)=Sof(H14E)=Sof(H14F)=Sof(C15A)=
 Sof(H15D)=Sof(H15E)=Sof(H15F)=Sof(C16A)=Sof(H16D)=Sof(H16E)=Sof(H16F)=
 Sof(C18A)=Sof(C19A)=Sof(H19A)=Sof(C20A)=Sof(H20A)=Sof(C21A)=Sof(H21A)=
 Sof(C22A)=Sof(H22A)=Sof(C23A)=Sof(H23A)=Sof(C24A)=Sof(H24D)=Sof(H24E)=
 Sof(H24F)=Sof(C25A)=Sof(H25D)=Sof(H25E)=Sof(H25F)=Sof(C26A)=Sof(H26D)=
 Sof(H26E)=Sof(H26F)=1-FVAR(2)
 Sof(Si3)=Sof(Si4)=Sof(C14)=Sof(H14A)=Sof(H14B)=Sof(H14C)=Sof(C15)=Sof(H15A)=
 Sof(H15B)=Sof(H15C)=Sof(C16)=Sof(H16A)=Sof(H16B)=Sof(H16C)=Sof(C18)=Sof(C19)=
 Sof(H19)=Sof(C20)=Sof(H20)=Sof(C21)=Sof(H21)=Sof(C22)=Sof(H22)=Sof(C23)=
 Sof(H23)=Sof(C24)=Sof(H24A)=Sof(H24B)=Sof(H24C)=Sof(C25)=Sof(H25A)=Sof(H25B)=
 Sof(H25C)=Sof(C26)=Sof(H26A)=Sof(H26B)=Sof(H26C)=FVAR(2)
 Sof(Si6A)=Sof(C31A)=Sof(C36A)=Sof(H36A)=Sof(C35A)=Sof(H35A)=Sof(C34A)=
 Sof(H34A)=Sof(C33A)=Sof(H33A)=Sof(C32A)=Sof(H32A)=Sof(C37A)=Sof(H37D)=
 Sof(H37E)=Sof(H37F)=Sof(C38A)=Sof(H38D)=Sof(H38E)=Sof(H38F)=Sof(C39A)=
 Sof(H39D)=Sof(H39E)=Sof(H39F)=1-FVAR(3)
 Sof(Si6)=Sof(C31)=Sof(C36)=Sof(H36)=Sof(C35)=Sof(H35)=Sof(C34)=Sof(H34)=
 Sof(C33)=Sof(H33)=Sof(C32)=Sof(H32)=Sof(C37)=Sof(H37A)=Sof(H37B)=Sof(H37C)=
 Sof(C38)=Sof(H38A)=Sof(H38B)=Sof(H38C)=Sof(C39)=Sof(H39A)=Sof(H39B)=Sof(H39C)=
 FVAR(3)
 Sof(Si7A)=Sof(N7A)=Sof(C40A)=Sof(H40D)=Sof(H40E)=Sof(H40F)=Sof(C41A)=
 Sof(H41D)=Sof(H41E)=Sof(H41F)=Sof(C42A)=Sof(H42D)=Sof(H42E)=Sof(H42F)=
 Sof(C43A)=Sof(C44A)=Sof(C45A)=Sof(H45A)=Sof(C46A)=Sof(H46A)=Sof(C47A)=
 Sof(H47A)=Sof(C48A)=Sof(H48A)=Sof(C49A)=Sof(H49A)=1-FVAR(4)
 Sof(Si7)=Sof(N7)=Sof(C40)=Sof(H40A)=Sof(H40B)=Sof(H40C)=Sof(C41)=Sof(H41A)=
 Sof(H41B)=Sof(H41C)=Sof(C42)=Sof(H42A)=Sof(H42B)=Sof(H42C)=Sof(C43)=Sof(C44)=
 Sof(C45)=Sof(H45)=Sof(C46)=Sof(H46)=Sof(C47)=Sof(H47)=Sof(C48)=Sof(H48)=
 Sof(C49)=Sof(H49)=FVAR(4)
6.a Secondary CH2 refined with riding coordinates:
 C53(H53A,H53B), C54(H54A,H54B), C55(H55A,H55B), C56(H56A,H56B)
6.b Aromatic/amide H refined with riding coordinates:
 C6(H6), C7(H7), C8(H8), C9(H9), C10(H10), C6A(H6A), C7A(H7A), C8A(H8A),
 C9A(H9A), C10A(H10A), C19(H19), C20(H20), C21(H21), C22(H22), C23(H23),
 C19A(H19A), C20A(H20A), C21A(H21A), C22A(H22A), C23A(H23A), C36(H36), C35(H35),
  C34(H34), C33(H33), C32(H32), C36A(H36A), C35A(H35A), C34A(H34A), C33A(H33A),
 C32A(H32A), C45(H45), C45A(H45A), C46(H46), C46A(H46A), C47(H47), C47A(H47A),
 C48(H48), C48A(H48A), C49(H49), C49A(H49A)
6.c Fitted hexagon refined as free rotating group:
 C5(C6,C7,C8,C9,C10), C18(C19,C20,C21,C22,C23), C18A(C19A,C20A,C21A,C22A,C23A),
  C31(C36,C35,C34,C33,C32), C31A(C36A,C35A,C34A,C33A,C32A)
6.d Idealised Me refined as rotating group:
 C1(H1A,H1B,H1C), C1A(H1AA,H1AB,H1AC), C2(H2A,H2B,H2C), C2A(H2AA,H2AB,H2AC),
 C3(H3A,H3B,H3C), C3A(H3AA,H3AB,H3AC), C11(H11A,H11B,H11C), C11A(H11D,H11E,
 H11F), C12(H12A,H12B,H12C), C12A(H12D,H12E,H12F), C13(H13A,H13B,H13C),
 C13A(H13D,H13E,H13F), C14(H14A,H14B,H14C), C14A(H14D,H14E,H14F), C15(H15A,H15B,
 H15C), C15A(H15D,H15E,H15F), C16(H16A,H16B,H16C), C16A(H16D,H16E,H16F),
 C24(H24A,H24B,H24C), C24A(H24D,H24E,H24F), C25(H25A,H25B,H25C), C25A(H25D,H25E,
 H25F), C26(H26A,H26B,H26C), C26A(H26D,H26E,H26F), C27(H27A,H27B,H27C),
 C28(H28A,H28B,H28C), C29(H29A,H29B,H29C), C37(H37A,H37B,H37C), C37A(H37D,H37E,
 H37F), C38(H38A,H38B,H38C), C38A(H38D,H38E,H38F), C39(H39A,H39B,H39C),
 C39A(H39D,H39E,H39F), C40(H40A,H40B,H40C), C40A(H40D,H40E,H40F), C41(H41A,H41B,
 H41C), C41A(H41D,H41E,H41F), C42(H42A,H42B,H42C), C42A(H42D,H42E,H42F),
 C50(H50A,H50B,H50C), C51(H51A,H51B,H51C), C52(H52A,H52B,H52C)
;
_olex2_submission_special_instructions 'No special instructions were received'

loop_
_space_group_symop_operation_xyz
'x, y, z'
'-x, y+1/2, -z+1/2'
'-x, -y, -z'
'x, -y-1/2, z-1/2'

loop_
_atom_site_label
_atom_site_type_symbol
_atom_site_fract_x
_atom_site_fract_y
_atom_site_fract_z
_atom_site_U_iso_or_equiv
_atom_site_adp_type
_atom_site_occupancy
_atom_site_site_symmetry_order
_atom_site_calc_flag
_atom_site_refinement_flags_posn
_atom_site_refinement_flags_adp
_atom_site_refinement_flags_occupancy
_atom_site_disorder_assembly
_atom_site_disorder_group
Yb1 Yb 0.71142(2) 0.44342(3) 0.16984(2) 0.03159(10) Uani 1 1 d . . . . .
Yb2 Yb 0.86222(2) 0.29140(3) 0.33280(2) 0.02758(9) Uani 1 1 d D . . . .
S1 S 0.87322(14) 0.45991(16) 0.18398(9) 0.0357(5) Uani 1 1 d . . . . .
S2 S 0.83543(15) 0.46926(17) 0.24508(9) 0.0394(6) Uani 1 1 d . . . . .
S3 S 0.77387(14) 0.34863(18) 0.25167(7) 0.0338(5) Uani 1 1 d . . . . .
Si1 Si 0.6383(3) 0.6491(5) 0.2210(2) 0.0650(19) Uani 0.574(4) 1 d . U P A 1
Si1A Si 0.6443(4) 0.6141(4) 0.2593(2) 0.0366(15) Uani 0.426(4) 1 d . U P A 2
Si2 Si 0.6838(3) 0.5496(3) 0.05109(16) 0.0336(10) Uani 0.574(4) 1 d D U P A 1
Si2A Si 0.6580(4) 0.6106(5) 0.0771(2) 0.0413(16) Uani 0.426(4) 1 d . U P A 2
Si3 Si 0.7669(4) 0.2674(6) 0.1008(2) 0.0472(15) Uani 0.502(6) 1 d . U P B 1
Si3A Si 0.7752(3) 0.2196(4) 0.11645(19) 0.0244(11) Uani 0.498(6) 1 d . U P B 2
Si4 Si 0.4920(3) 0.3941(4) 0.15803(16) 0.0173(10) Uani 0.502(6) 1 d . U P B 1
Si4A Si 0.4877(4) 0.3805(4) 0.1350(4) 0.047(2) Uani 0.498(6) 1 d . U P B 2
Si5 Si 0.9638(2) 0.5124(2) 0.37941(9) 0.0457(7) Uani 1 1 d . U . . .
Si6 Si 0.6855(2) 0.3036(3) 0.39021(13) 0.0199(7) Uani 0.605(5) 1 d D U P C 1
Si6A Si 0.6811(4) 0.3495(5) 0.3862(2) 0.0220(8) Uani 0.395(5) 1 d D U P C 2
Si7 Si 0.9743(3) 0.1641(5) 0.43774(17) 0.0337(12) Uani 0.629(10) 1 d D U P D 1
Si7A Si 0.9663(6) 0.2109(8) 0.4461(3) 0.040(2) Uani 0.371(10) 1 d D U P D 2
Si8 Si 0.78055(19) 0.0662(2) 0.27965(12) 0.0468(7) Uani 1 1 d . U . . .
O1 O 0.9775(3) 0.2711(4) 0.30305(19) 0.0254(12) Uani 1 1 d . U . . .
N1 N 0.6625(8) 0.5820(9) 0.1777(5) 0.031(2) Uani 0.574(4) 1 d D U P A 1
N1A N 0.6556(11) 0.5781(12) 0.2053(7) 0.033(3) Uani 0.426(4) 1 d D U P A 2
N2 N 0.6835(7) 0.5437(7) 0.1086(5) 0.025(2) Uani 0.574(4) 1 d D U P A 1
N2A N 0.6739(14) 0.5794(14) 0.1324(7) 0.033(3) Uani 0.426(4) 1 d D U P A 2
N3 N 0.7042(5) 0.3136(7) 0.1266(3) 0.040(2) Uani 1 1 d . U . . .
N4 N 0.5907(4) 0.3676(5) 0.1463(3) 0.0350(17) Uani 1 1 d . U . . .
N5 N 0.8924(5) 0.4255(6) 0.3719(2) 0.0345(18) Uani 1 1 d . U . . .
N6 N 0.7775(5) 0.3470(7) 0.3769(3) 0.043(2) Uani 1 1 d . U . . .
N7 N 0.9153(18) 0.1902(11) 0.3893(7) 0.038(4) Uani 0.629(10) 1 d D U P D 1
N7A N 0.909(3) 0.1716(17) 0.3811(12) 0.036(6) Uani 0.371(10) 1 d D U P D 2
N8 N 0.8269(4) 0.1393(5) 0.3217(3) 0.0364(18) Uani 1 1 d D U . . .
C1 C 0.6090(15) 0.5423(16) 0.2666(8) 0.062(3) Uani 0.574(4) 1 d . U P A 1
H1A H 0.560353 0.510131 0.251916 0.093 Uiso 0.574(4) 1 calc R U P A 1
H1B H 0.599779 0.569801 0.294629 0.093 Uiso 0.574(4) 1 calc R U P A 1
H1C H 0.654058 0.499586 0.273369 0.093 Uiso 0.574(4) 1 calc R U P A 1
C1A C 0.672(2) 0.517(2) 0.3001(10) 0.062(4) Uani 0.426(4) 1 d . U P A 2
H1AA H 0.643767 0.462307 0.287381 0.092 Uiso 0.426(4) 1 calc R U P A 2
H1AB H 0.655829 0.531753 0.328715 0.092 Uiso 0.426(4) 1 calc R U P A 2
H1AC H 0.730166 0.507063 0.305201 0.092 Uiso 0.426(4) 1 calc R U P A 2
C2 C 0.7009(17) 0.712(2) 0.2786(9) 0.081(6) Uani 0.574(4) 1 d . U P A 1
H2A H 0.757313 0.692119 0.284001 0.121 Uiso 0.574(4) 1 calc R U P A 1
H2B H 0.676760 0.694802 0.304441 0.121 Uiso 0.574(4) 1 calc R U P A 1
H2C H 0.698119 0.777261 0.274547 0.121 Uiso 0.574(4) 1 calc R U P A 1
C2A C 0.728(2) 0.692(3) 0.2621(13) 0.080(6) Uani 0.426(4) 1 d . U P A 2
H2AA H 0.740940 0.718815 0.292212 0.121 Uiso 0.426(4) 1 calc R U P A 2
H2AB H 0.713868 0.739195 0.239486 0.121 Uiso 0.426(4) 1 calc R U P A 2
H2AC H 0.775443 0.658582 0.256232 0.121 Uiso 0.426(4) 1 calc R U P A 2
C3 C 0.5401(14) 0.6975(16) 0.2108(7) 0.061(3) Uani 0.574(4) 1 d . U P A 1
H3A H 0.533502 0.736150 0.184026 0.091 Uiso 0.574(4) 1 calc R U P A 1
H3B H 0.533189 0.733809 0.236921 0.091 Uiso 0.574(4) 1 calc R U P A 1
H3C H 0.499695 0.649283 0.205895 0.091 Uiso 0.574(4) 1 calc R U P A 1
C3A C 0.5318(19) 0.633(2) 0.2589(10) 0.061(3) Uani 0.426(4) 1 d . U P A 2
H3AA H 0.500050 0.586453 0.240545 0.092 Uiso 0.426(4) 1 calc R U P A 2
H3AB H 0.515761 0.692872 0.246031 0.092 Uiso 0.426(4) 1 calc R U P A 2
H3AC H 0.522069 0.630335 0.289760 0.092 Uiso 0.426(4) 1 calc R U P A 2
C4 C 0.6657(12) 0.6061(10) 0.1361(5) 0.029(3) Uani 0.574(4) 1 d D U P A 1
C4A C 0.6618(13) 0.6220(12) 0.1688(6) 0.030(3) Uani 0.426(4) 1 d D U P A 2
C5 C 0.6560(7) 0.7026(6) 0.1173(5) 0.050(3) Uani 0.574(4) 1 d DG U P A 1
C6 C 0.7243(5) 0.7527(8) 0.1143(6) 0.064(3) Uani 0.574(4) 1 d G U P A 1
H6 H 0.776275 0.726377 0.122786 0.077 Uiso 0.574(4) 1 calc R U P A 1
C7 C 0.7167(6) 0.8415(8) 0.0991(6) 0.068(3) Uani 0.574(4) 1 d G U P A 1
H7 H 0.763362 0.875794 0.097071 0.082 Uiso 0.574(4) 1 calc R U P A 1
C8 C 0.6407(8) 0.8801(6) 0.0867(6) 0.069(4) Uani 0.574(4) 1 d DG U P A 1
H8 H 0.635448 0.940752 0.076261 0.083 Uiso 0.574(4) 1 calc R U P A 1
C9 C 0.5724(6) 0.8299(7) 0.0896(5) 0.050(4) Uani 0.574(4) 1 d DG U P A 1
H9 H 0.520444 0.856293 0.081167 0.060 Uiso 0.574(4) 1 calc R U P A 1
C10 C 0.5800(6) 0.7412(7) 0.1049(5) 0.042(3) Uani 0.574(4) 1 d DG U P A 1
H10 H 0.533355 0.706876 0.106883 0.050 Uiso 0.574(4) 1 calc R U P A 1
C5A C 0.6607(13) 0.7260(13) 0.1675(10) 0.048(3) Uani 0.426(4) 1 d D U P A 2
C6A C 0.7226(15) 0.7691(16) 0.1540(11) 0.050(3) Uani 0.426(4) 1 d . U P A 2
H6A H 0.768413 0.735540 0.149684 0.060 Uiso 0.426(4) 1 calc R U P A 2
C7A C 0.7202(17) 0.8602(17) 0.1463(11) 0.057(3) Uani 0.426(4) 1 d . U P A 2
H7A H 0.761273 0.887772 0.133491 0.068 Uiso 0.426(4) 1 calc R U P A 2
C8A C 0.6606(17) 0.9114(18) 0.1566(11) 0.057(4) Uani 0.426(4) 1 d . U P A 2
H8A H 0.663140 0.975382 0.154742 0.069 Uiso 0.426(4) 1 calc R U P A 2
C9A C 0.5943(17) 0.8697(17) 0.1703(10) 0.052(4) Uani 0.426(4) 1 d . U P A 2
H9A H 0.550047 0.904733 0.175685 0.062 Uiso 0.426(4) 1 calc R U P A 2
C10A C 0.5947(14) 0.7756(16) 0.1758(10) 0.048(4) Uani 0.426(4) 1 d D U P A 2
H10A H 0.550672 0.745966 0.184963 0.057 Uiso 0.426(4) 1 calc R U P A 2
C11 C 0.641(2) 0.4420(18) 0.0252(13) 0.124(9) Uani 0.574(4) 1 d D U P A 1
H11A H 0.668213 0.390883 0.042321 0.186 Uiso 0.574(4) 1 calc R U P A 1
H11B H 0.649228 0.438715 -0.006038 0.186 Uiso 0.574(4) 1 calc R U P A 1
H11C H 0.583279 0.439636 0.025513 0.186 Uiso 0.574(4) 1 calc R U P A 1
C11A C 0.596(3) 0.529(3) 0.0309(15) 0.107(9) Uani 0.426(4) 1 d . U P A 2
H11D H 0.590708 0.469693 0.044338 0.161 Uiso 0.426(4) 1 calc R U P A 2
H11E H 0.625097 0.522495 0.005858 0.161 Uiso 0.426(4) 1 calc R U P A 2
H11F H 0.542828 0.554710 0.019714 0.161 Uiso 0.426(4) 1 calc R U P A 2
C12 C 0.7533(19) 0.463(2) 0.0405(12) 0.118(9) Uani 0.574(4) 1 d D U P A 1
H12A H 0.808456 0.486479 0.047544 0.177 Uiso 0.574(4) 1 calc R U P A 1
H12B H 0.740288 0.445019 0.008762 0.177 Uiso 0.574(4) 1 calc R U P A 1
H12C H 0.748802 0.410324 0.059599 0.177 Uiso 0.574(4) 1 calc R U P A 1
C12A C 0.7382(14) 0.6639(16) 0.0511(8) 0.041(5) Uani 0.426(4) 1 d . U P A 2
H12D H 0.758639 0.718073 0.068181 0.061 Uiso 0.426(4) 1 calc R U P A 2
H12E H 0.715648 0.680791 0.019836 0.061 Uiso 0.426(4) 1 calc R U P A 2
H12F H 0.782426 0.620918 0.051490 0.061 Uiso 0.426(4) 1 calc R U P A 2
C13 C 0.626(2) 0.631(2) 0.0104(10) 0.123(10) Uani 0.574(4) 1 d D U P A 1
H13A H 0.569765 0.631051 0.013418 0.185 Uiso 0.574(4) 1 calc R U P A 1
H13B H 0.630278 0.613244 -0.020381 0.185 Uiso 0.574(4) 1 calc R U P A 1
H13C H 0.648988 0.691743 0.016562 0.185 Uiso 0.574(4) 1 calc R U P A 1
C13A C 0.5728(19) 0.694(2) 0.0642(11) 0.064(8) Uani 0.426(4) 1 d . U P A 2
H13D H 0.521573 0.663496 0.064224 0.096 Uiso 0.426(4) 1 calc R U P A 2
H13E H 0.572023 0.721300 0.034492 0.096 Uiso 0.426(4) 1 calc R U P A 2
H13F H 0.580592 0.742014 0.087158 0.096 Uiso 0.426(4) 1 calc R U P A 2
C14 C 0.8330(16) 0.341(3) 0.0777(9) 0.093(9) Uani 0.502(6) 1 d . U P B 1
H14A H 0.814349 0.346345 0.045018 0.139 Uiso 0.502(6) 1 calc R U P B 1
H14B H 0.887837 0.316949 0.084016 0.139 Uiso 0.502(6) 1 calc R U P B 1
H14C H 0.832722 0.401424 0.091419 0.139 Uiso 0.502(6) 1 calc R U P B 1
C14A C 0.8159(18) 0.242(3) 0.0655(10) 0.094(8) Uani 0.498(6) 1 d . U P B 2
H14D H 0.848263 0.190322 0.059321 0.141 Uiso 0.498(6) 1 calc R U P B 2
H14E H 0.849721 0.296255 0.070103 0.141 Uiso 0.498(6) 1 calc R U P B 2
H14F H 0.771359 0.251507 0.039965 0.141 Uiso 0.498(6) 1 calc R U P B 2
C15 C 0.8289(16) 0.1960(19) 0.1514(12) 0.070(7) Uani 0.502(6) 1 d . U P B 1
H15A H 0.874028 0.165723 0.141435 0.105 Uiso 0.502(6) 1 calc R U P B 1
H15B H 0.793637 0.150553 0.161097 0.105 Uiso 0.502(6) 1 calc R U P B 1
H15C H 0.849763 0.236308 0.176666 0.105 Uiso 0.502(6) 1 calc R U P B 1
C15A C 0.8641(14) 0.2229(15) 0.1630(10) 0.049(5) Uani 0.498(6) 1 d . U P B 2
H15D H 0.846171 0.220572 0.191959 0.074 Uiso 0.498(6) 1 calc R U P B 2
H15E H 0.894098 0.279018 0.161156 0.074 Uiso 0.498(6) 1 calc R U P B 2
H15F H 0.898927 0.171032 0.160525 0.074 Uiso 0.498(6) 1 calc R U P B 2
C16 C 0.7243(17) 0.182(3) 0.0580(11) 0.102(9) Uani 0.502(6) 1 d . U P B 1
H16A H 0.713665 0.125973 0.073155 0.153 Uiso 0.502(6) 1 calc R U P B 1
H16B H 0.762815 0.170045 0.038311 0.153 Uiso 0.502(6) 1 calc R U P B 1
H16C H 0.673853 0.204890 0.040030 0.153 Uiso 0.502(6) 1 calc R U P B 1
C16A C 0.7383(13) 0.0986(15) 0.1169(11) 0.064(8) Uani 0.498(6) 1 d . U P B 2
H16D H 0.707710 0.082942 0.086927 0.096 Uiso 0.498(6) 1 calc R U P B 2
H16E H 0.703603 0.092428 0.139175 0.096 Uiso 0.498(6) 1 calc R U P B 2
H16F H 0.784635 0.057911 0.124662 0.096 Uiso 0.498(6) 1 calc R U P B 2
C17 C 0.6255(5) 0.3052(7) 0.1251(3) 0.033(2) Uani 1 1 d D U . . .
C18 C 0.5728(8) 0.2353(9) 0.1025(5) 0.044(3) Uani 0.502(6) 1 d DG U P B 1
C19 C 0.5662(8) 0.1567(11) 0.1267(4) 0.049(3) Uani 0.502(6) 1 d DG U P B 1
H19 H 0.593783 0.151749 0.157126 0.059 Uiso 0.502(6) 1 calc R U P B 1
C20 C 0.5192(9) 0.0855(9) 0.1065(5) 0.056(3) Uani 0.502(6) 1 d DG U P B 1
H20 H 0.514663 0.031752 0.123044 0.067 Uiso 0.502(6) 1 calc R U P B 1
C21 C 0.4788(8) 0.0928(9) 0.0620(5) 0.057(3) Uani 0.502(6) 1 d DG U P B 1
H21 H 0.446712 0.044040 0.048194 0.069 Uiso 0.502(6) 1 calc R U P B 1
C22 C 0.4855(8) 0.1713(10) 0.0378(4) 0.055(3) Uani 0.502(6) 1 d DG U P B 1
H22 H 0.457882 0.176324 0.007426 0.066 Uiso 0.502(6) 1 calc R U P B 1
C23 C 0.5325(8) 0.2426(9) 0.0581(5) 0.050(3) Uani 0.502(6) 1 d DG U P B 1
H23 H 0.537002 0.296322 0.041507 0.059 Uiso 0.502(6) 1 calc R U P B 1
C18A C 0.5843(8) 0.2230(10) 0.0962(5) 0.046(3) Uani 0.498(6) 1 d DG U P B 2
C19A C 0.5438(9) 0.1576(12) 0.1163(4) 0.049(3) Uani 0.498(6) 1 d DG U P B 2
H19A H 0.545241 0.159292 0.147832 0.059 Uiso 0.498(6) 1 calc R U P B 2
C20A C 0.5012(9) 0.0898(10) 0.0901(5) 0.052(3) Uani 0.498(6) 1 d DG U P B 2
H20A H 0.473479 0.045116 0.103853 0.062 Uiso 0.498(6) 1 calc R U P B 2
C21A C 0.4991(9) 0.0873(10) 0.0440(5) 0.057(3) Uani 0.498(6) 1 d DG U P B 2
H21A H 0.469944 0.040989 0.026115 0.068 Uiso 0.498(6) 1 calc R U P B 2
C22A C 0.5396(9) 0.1527(11) 0.0239(4) 0.058(3) Uani 0.498(6) 1 d DG U P B 2
H22A H 0.538170 0.151037 -0.007645 0.069 Uiso 0.498(6) 1 calc R U P B 2
C23A C 0.5822(9) 0.2205(9) 0.0500(5) 0.052(3) Uani 0.498(6) 1 d DG U P B 2
H23A H 0.609933 0.265214 0.036334 0.062 Uiso 0.498(6) 1 calc R U P B 2
C24 C 0.4981(14) 0.4052(19) 0.2180(6) 0.057(7) Uani 0.502(6) 1 d . U P B 1
H24A H 0.520876 0.349803 0.233046 0.086 Uiso 0.502(6) 1 calc R U P B 1
H24B H 0.444049 0.415163 0.224262 0.086 Uiso 0.502(6) 1 calc R U P B 1
H24C H 0.532729 0.456615 0.229180 0.086 Uiso 0.502(6) 1 calc R U P B 1
C24A C 0.4426(17) 0.324(2) 0.1737(12) 0.079(9) Uani 0.498(6) 1 d . U P B 2
H24D H 0.384301 0.334638 0.166735 0.119 Uiso 0.498(6) 1 calc R U P B 2
H24E H 0.464617 0.346349 0.204089 0.119 Uiso 0.498(6) 1 calc R U P B 2
H24F H 0.453242 0.259118 0.172205 0.119 Uiso 0.498(6) 1 calc R U P B 2
C25 C 0.4131(11) 0.3095(13) 0.1335(8) 0.040(5) Uani 0.502(6) 1 d . U P B 1
H25A H 0.406514 0.309766 0.100549 0.060 Uiso 0.502(6) 1 calc R U P B 1
H25B H 0.361859 0.325373 0.142057 0.060 Uiso 0.502(6) 1 calc R U P B 1
H25C H 0.429822 0.249163 0.144988 0.060 Uiso 0.502(6) 1 calc R U P B 1
C25A C 0.4269(15) 0.3432(17) 0.0751(9) 0.061(7) Uani 0.498(6) 1 d . U P B 2
H25D H 0.426256 0.277064 0.073032 0.092 Uiso 0.498(6) 1 calc R U P B 2
H25E H 0.452893 0.368250 0.051467 0.092 Uiso 0.498(6) 1 calc R U P B 2
H25F H 0.371496 0.365721 0.071103 0.092 Uiso 0.498(6) 1 calc R U P B 2
C26 C 0.461(2) 0.492(2) 0.1199(10) 0.046(8) Uani 0.502(6) 1 d . U P B 1
H26A H 0.489180 0.546960 0.133216 0.069 Uiso 0.502(6) 1 calc R U P B 1
H26B H 0.403072 0.501206 0.115815 0.069 Uiso 0.502(6) 1 calc R U P B 1
H26C H 0.476121 0.480778 0.090563 0.069 Uiso 0.502(6) 1 calc R U P B 1
C26A C 0.466(2) 0.507(2) 0.1373(8) 0.033(6) Uani 0.498(6) 1 d . U P B 2
H26D H 0.485374 0.537747 0.112851 0.050 Uiso 0.498(6) 1 calc R U P B 2
H26E H 0.493182 0.531315 0.166361 0.050 Uiso 0.498(6) 1 calc R U P B 2
H26F H 0.407571 0.516202 0.133956 0.050 Uiso 0.498(6) 1 calc R U P B 2
C27 C 1.0523(9) 0.4674(10) 0.3595(6) 0.084(5) Uani 1 1 d . U . . .
H27A H 1.065399 0.407237 0.372449 0.126 Uiso 1 1 calc R U . . .
H27B H 1.098345 0.507865 0.368978 0.126 Uiso 1 1 calc R U . . .
H27C H 1.040393 0.463098 0.326563 0.126 Uiso 1 1 calc R U . . .
C28 C 0.9978(9) 0.5486(8) 0.4387(4) 0.060(3) Uani 1 1 d . U . . .
H28A H 0.955954 0.586041 0.447959 0.090 Uiso 1 1 calc R U . . .
H28B H 1.047581 0.583734 0.441310 0.090 Uiso 1 1 calc R U . . .
H28C H 1.007676 0.495264 0.458178 0.090 Uiso 1 1 calc R U . . .
C29 C 0.9249(10) 0.6151(10) 0.3459(4) 0.078(5) Uani 1 1 d . U . . .
H29A H 0.902031 0.597382 0.314842 0.118 Uiso 1 1 calc R U . . .
H29B H 0.969185 0.657801 0.345897 0.118 Uiso 1 1 calc R U . . .
H29C H 0.883033 0.643879 0.359451 0.118 Uiso 1 1 calc R U . . .
C30 C 0.8242(6) 0.4189(8) 0.3880(3) 0.041(2) Uani 1 1 d . U . . .
C31 C 0.8036(7) 0.5023(8) 0.4120(4) 0.049(3) Uani 0.605(5) 1 d DG U P C 1
C36 C 0.7549(7) 0.5696(9) 0.3890(3) 0.051(3) Uani 0.605(5) 1 d DG U P C 1
H36 H 0.739336 0.566993 0.357120 0.061 Uiso 0.605(5) 1 calc R U P C 1
C35 C 0.7288(7) 0.6405(8) 0.4127(4) 0.056(3) Uani 0.605(5) 1 d DG U P C 1
H35 H 0.695509 0.686508 0.397035 0.067 Uiso 0.605(5) 1 calc R U P C 1
C34 C 0.7516(8) 0.6443(8) 0.4594(4) 0.058(3) Uani 0.605(5) 1 d DG U P C 1
H34 H 0.733781 0.692811 0.475580 0.069 Uiso 0.605(5) 1 calc R U P C 1
C33 C 0.8003(8) 0.5770(10) 0.4823(3) 0.058(3) Uani 0.605(5) 1 d DG U P C 1
H33 H 0.815881 0.579599 0.514211 0.070 Uiso 0.605(5) 1 calc R U P C 1
C32 C 0.8264(7) 0.5060(9) 0.4586(4) 0.057(3) Uani 0.605(5) 1 d DG U P C 1
H32 H 0.859709 0.460083 0.474297 0.068 Uiso 0.605(5) 1 calc R U P C 1
C31A C 0.7961(11) 0.4770(13) 0.4265(5) 0.050(3) Uani 0.395(5) 1 d DG U P C 2
C36A C 0.7648(12) 0.5629(14) 0.4160(4) 0.053(3) Uani 0.395(5) 1 d DG U P C 2
H36A H 0.756153 0.583948 0.385788 0.064 Uiso 0.395(5) 1 calc R U P C 2
C35A C 0.7462(12) 0.6181(12) 0.4498(6) 0.054(3) Uani 0.395(5) 1 d DG U P C 2
H35A H 0.724802 0.676794 0.442677 0.065 Uiso 0.395(5) 1 calc R U P C 2
C34A C 0.7589(12) 0.5873(13) 0.4941(5) 0.057(3) Uani 0.395(5) 1 d DG U P C 2
H34A H 0.746170 0.625020 0.517165 0.069 Uiso 0.395(5) 1 calc R U P C 2
C33A C 0.7902(11) 0.5014(14) 0.5045(4) 0.055(3) Uani 0.395(5) 1 d DG U P C 2
H33A H 0.798889 0.480401 0.534765 0.066 Uiso 0.395(5) 1 calc R U P C 2
C32A C 0.8088(11) 0.4463(12) 0.4707(6) 0.051(3) Uani 0.395(5) 1 d DG U P C 2
H32A H 0.830242 0.387553 0.477876 0.061 Uiso 0.395(5) 1 calc R U P C 2
C37 C 0.6337(14) 0.2414(18) 0.3399(7) 0.079(6) Uani 0.605(5) 1 d D U P C 1
H37A H 0.632313 0.278875 0.313008 0.118 Uiso 0.605(5) 1 calc R U P C 1
H37B H 0.578541 0.227205 0.343179 0.118 Uiso 0.605(5) 1 calc R U P C 1
H37C H 0.662867 0.185248 0.336797 0.118 Uiso 0.605(5) 1 calc R U P C 1
C37A C 0.6675(16) 0.384(2) 0.4431(7) 0.056(6) Uani 0.395(5) 1 d D U P C 2
H37D H 0.700883 0.345985 0.465770 0.084 Uiso 0.395(5) 1 calc R U P C 2
H37E H 0.610706 0.377308 0.445279 0.084 Uiso 0.395(5) 1 calc R U P C 2
H37F H 0.683572 0.447465 0.448273 0.084 Uiso 0.395(5) 1 calc R U P C 2
C38 C 0.6979(15) 0.2200(17) 0.4366(8) 0.086(7) Uani 0.605(5) 1 d D U P C 1
H38A H 0.729423 0.168512 0.429212 0.128 Uiso 0.605(5) 1 calc R U P C 1
H38B H 0.644842 0.199024 0.440726 0.128 Uiso 0.605(5) 1 calc R U P C 1
H38C H 0.726160 0.248286 0.464562 0.128 Uiso 0.605(5) 1 calc R U P C 1
C38A C 0.6018(10) 0.3902(17) 0.3413(7) 0.040(5) Uani 0.395(5) 1 d D U P C 2
H38D H 0.607805 0.455537 0.337662 0.060 Uiso 0.395(5) 1 calc R U P C 2
H38E H 0.549176 0.377635 0.349054 0.060 Uiso 0.395(5) 1 calc R U P C 2
H38F H 0.605594 0.359521 0.313094 0.060 Uiso 0.395(5) 1 calc R U P C 2
C39 C 0.6180(13) 0.3913(14) 0.4064(8) 0.072(5) Uani 0.605(5) 1 d D U P C 1
H39A H 0.646862 0.425205 0.432441 0.108 Uiso 0.605(5) 1 calc R U P C 1
H39B H 0.570467 0.362396 0.414317 0.108 Uiso 0.605(5) 1 calc R U P C 1
H39C H 0.601090 0.432756 0.381080 0.108 Uiso 0.605(5) 1 calc R U P C 1
C39A C 0.6730(17) 0.2229(12) 0.3872(11) 0.064(6) Uani 0.395(5) 1 d D U P C 2
H39D H 0.681512 0.198132 0.358447 0.095 Uiso 0.395(5) 1 calc R U P C 2
H39E H 0.619233 0.205781 0.392015 0.095 Uiso 0.395(5) 1 calc R U P C 2
H39F H 0.713854 0.198704 0.411790 0.095 Uiso 0.395(5) 1 calc R U P C 2
C40 C 1.031(2) 0.272(2) 0.4471(17) 0.055(6) Uani 0.629(10) 1 d D U P D 1
H40A H 1.060488 0.281760 0.422533 0.082 Uiso 0.629(10) 1 calc R U P D 1
H40B H 1.069366 0.269279 0.475846 0.082 Uiso 0.629(10) 1 calc R U P D 1
H40C H 0.993376 0.322074 0.447830 0.082 Uiso 0.629(10) 1 calc R U P D 1
C40A C 1.054(3) 0.287(4) 0.446(3) 0.054(9) Uani 0.371(10) 1 d D U P D 2
H40D H 1.093998 0.255328 0.432075 0.080 Uiso 0.371(10) 1 calc R U P D 2
H40E H 1.077415 0.304176 0.476644 0.080 Uiso 0.371(10) 1 calc R U P D 2
H40F H 1.035466 0.341155 0.428045 0.080 Uiso 0.371(10) 1 calc R U P D 2
C41 C 1.0486(9) 0.0709(12) 0.4429(6) 0.047(4) Uani 0.629(10) 1 d D U P D 1
H41A H 1.020841 0.012941 0.443800 0.071 Uiso 0.629(10) 1 calc R U P D 1
H41B H 1.088744 0.078494 0.470665 0.071 Uiso 0.629(10) 1 calc R U P D 1
H41C H 1.075475 0.071809 0.416906 0.071 Uiso 0.629(10) 1 calc R U P D 1
C41A C 1.0011(18) 0.1040(16) 0.4754(10) 0.051(6) Uani 0.371(10) 1 d D U P D 2
H41D H 0.958649 0.080063 0.490139 0.076 Uiso 0.371(10) 1 calc R U P D 2
H41E H 1.049675 0.115607 0.498156 0.076 Uiso 0.371(10) 1 calc R U P D 2
H41F H 1.013287 0.059915 0.453504 0.076 Uiso 0.371(10) 1 calc R U P D 2
C42 C 0.9144(10) 0.1527(14) 0.4829(5) 0.051(4) Uani 0.629(10) 1 d D U P D 1
H42A H 0.871196 0.197863 0.478454 0.077 Uiso 0.629(10) 1 calc R U P D 1
H42B H 0.949546 0.162320 0.512354 0.077 Uiso 0.629(10) 1 calc R U P D 1
H42C H 0.890957 0.092045 0.481888 0.077 Uiso 0.629(10) 1 calc R U P D 1
C42A C 0.8967(18) 0.267(2) 0.4789(9) 0.055(7) Uani 0.371(10) 1 d D U P D 2
H42D H 0.845998 0.281909 0.458604 0.083 Uiso 0.371(10) 1 calc R U P D 2
H42E H 0.921816 0.321735 0.493010 0.083 Uiso 0.371(10) 1 calc R U P D 2
H42F H 0.885691 0.225137 0.502302 0.083 Uiso 0.371(10) 1 calc R U P D 2
C43 C 0.8736(17) 0.1261(12) 0.3647(8) 0.037(4) Uani 0.629(10) 1 d D U P D 1
C43A C 0.871(2) 0.103(2) 0.3581(10) 0.034(5) Uani 0.371(10) 1 d D U P D 2
C44 C 0.8783(13) 0.0307(13) 0.3824(7) 0.047(4) Uani 0.629(10) 1 d D U P D 1
C44A C 0.876(2) 0.0049(18) 0.3716(11) 0.037(4) Uani 0.371(10) 1 d D U P D 2
C45 C 0.8266(13) 0.0027(13) 0.4100(7) 0.055(4) Uani 0.629(10) 1 d D U P D 1
H45 H 0.789159 0.044326 0.418256 0.066 Uiso 0.629(10) 1 calc R U P D 1
C45A C 0.825(2) -0.0305(18) 0.3987(11) 0.042(4) Uani 0.371(10) 1 d D U P D 2
H45A H 0.785498 0.006835 0.407489 0.051 Uiso 0.371(10) 1 calc R U P D 2
C46 C 0.8287(14) -0.0852(12) 0.4257(8) 0.062(4) Uani 0.629(10) 1 d D U P D 1
H46 H 0.792044 -0.104119 0.444078 0.074 Uiso 0.629(10) 1 calc R U P D 1
C46A C 0.833(2) -0.1197(17) 0.4131(12) 0.046(5) Uani 0.371(10) 1 d D U P D 2
H46A H 0.802990 -0.141992 0.434280 0.055 Uiso 0.371(10) 1 calc R U P D 2
C47 C 0.8842(13) -0.1454(13) 0.4146(7) 0.059(4) Uani 0.629(10) 1 d D U P D 1
H47 H 0.886360 -0.205560 0.425810 0.071 Uiso 0.629(10) 1 calc R U P D 1
C47A C 0.885(2) -0.175(2) 0.3957(11) 0.051(5) Uani 0.371(10) 1 d D U P D 2
H47A H 0.885945 -0.237999 0.402271 0.061 Uiso 0.371(10) 1 calc R U P D 2
C48 C 0.9368(14) -0.1185(14) 0.3873(8) 0.059(5) Uani 0.629(10) 1 d D U P D 1
H48 H 0.974601 -0.159972 0.379331 0.070 Uiso 0.629(10) 1 calc R U P D 1
C48A C 0.937(2) -0.142(2) 0.3690(12) 0.049(5) Uani 0.371(10) 1 d D U P D 2
H48A H 0.975317 -0.180541 0.359507 0.059 Uiso 0.371(10) 1 calc R U P D 2
C49 C 0.9337(14) -0.0301(12) 0.3715(8) 0.054(4) Uani 0.629(10) 1 d D U P D 1
H49 H 0.970163 -0.011241 0.353041 0.065 Uiso 0.629(10) 1 calc R U P D 1
C49A C 0.930(2) -0.0520(19) 0.3566(12) 0.043(5) Uani 0.371(10) 1 d D U P D 2
H49A H 0.963940 -0.028616 0.337440 0.051 Uiso 0.371(10) 1 calc R U P D 2
C50 C 0.6967(7) 0.1288(8) 0.2430(4) 0.054(3) Uani 1 1 d . U . . .
H50A H 0.660314 0.153461 0.261598 0.080 Uiso 1 1 calc R U . . .
H50B H 0.666860 0.087477 0.220510 0.080 Uiso 1 1 calc R U . . .
H50C H 0.719069 0.178345 0.227725 0.080 Uiso 1 1 calc R U . . .
C51 C 0.8552(9) 0.0307(10) 0.2456(5) 0.078(5) Uani 1 1 d . U . . .
H51A H 0.879310 0.084262 0.234515 0.118 Uiso 1 1 calc R U . . .
H51B H 0.828332 -0.005656 0.219987 0.118 Uiso 1 1 calc R U . . .
H51C H 0.897442 -0.005418 0.264324 0.118 Uiso 1 1 calc R U . . .
C52 C 0.7320(9) -0.0376(8) 0.2988(6) 0.079(5) Uani 1 1 d . U . . .
H52A H 0.773854 -0.080120 0.312794 0.118 Uiso 1 1 calc R U . . .
H52B H 0.697696 -0.066460 0.272843 0.118 Uiso 1 1 calc R U . . .
H52C H 0.699042 -0.020310 0.320860 0.118 Uiso 1 1 calc R U . . .
C53 C 0.9939(5) 0.3167(7) 0.2627(3) 0.033(2) Uani 1 1 d . U . . .
H53A H 0.992709 0.383140 0.266267 0.040 Uiso 1 1 calc R U . . .
H53B H 0.953602 0.299296 0.235743 0.040 Uiso 1 1 calc R U . . .
C54 C 1.0363(6) 0.1983(7) 0.3156(4) 0.042(2) Uani 1 1 d . U . . .
H54A H 1.008835 0.140873 0.320147 0.050 Uiso 1 1 calc R U . . .
H54B H 1.074484 0.213516 0.343768 0.050 Uiso 1 1 calc R U . . .
C55 C 1.0799(7) 0.1907(7) 0.2762(4) 0.050(3) Uani 1 1 d . U . . .
H55A H 1.136148 0.170003 0.286334 0.060 Uiso 1 1 calc R U . . .
H55B H 1.051753 0.148476 0.253018 0.060 Uiso 1 1 calc R U . . .
C56 C 1.0775(6) 0.2849(7) 0.2585(3) 0.037(2) Uani 1 1 d . U . . .
H56A H 1.084350 0.285892 0.226662 0.045 Uiso 1 1 calc R U . . .
H56B H 1.119750 0.322847 0.276754 0.045 Uiso 1 1 calc R U . . .

loop_
_atom_site_aniso_label
_atom_site_aniso_U_11
_atom_site_aniso_U_22
_atom_site_aniso_U_33
_atom_site_aniso_U_23
_atom_site_aniso_U_13
_atom_site_aniso_U_12
Yb1 0.02226(16) 0.02351(18) 0.0449(2) 0.00881(17) -0.00399(15) -0.00055(14)
Yb2 0.02024(15) 0.0424(2) 0.02115(16) 0.00377(15) 0.00659(12) -0.00214(15)
S1 0.0273(10) 0.0277(12) 0.0497(14) 0.0090(10) 0.0016(10) -0.0038(8)
S2 0.0332(12) 0.0305(12) 0.0513(15) -0.0162(11) 0.0001(10) 0.0026(9)
S3 0.0322(11) 0.0451(14) 0.0233(10) 0.0020(9) 0.0034(8) 0.0010(10)
Si1 0.029(2) 0.078(4) 0.086(4) -0.067(3) 0.005(2) 0.008(2)
Si1A 0.043(3) 0.023(3) 0.046(3) -0.013(3) 0.015(3) -0.002(2)
Si2 0.033(2) 0.023(2) 0.045(2) 0.0207(19) 0.0067(19) 0.0023(17)
Si2A 0.046(4) 0.037(3) 0.041(3) 0.007(3) 0.009(3) 0.003(3)
Si3 0.038(3) 0.058(4) 0.048(3) -0.025(3) 0.014(2) -0.002(3)
Si3A 0.024(2) 0.017(2) 0.036(3) -0.015(2) 0.0141(19) -0.0018(19)
Si4 0.026(2) 0.015(2) 0.011(2) -0.0062(17) 0.0034(18) -0.0023(16)
Si4A 0.026(3) 0.021(3) 0.096(6) 0.018(4) 0.020(4) 0.003(2)
Si5 0.0550(18) 0.0499(18) 0.0279(13) -0.0071(13) -0.0023(12) -0.0148(15)
Si6 0.0228(13) 0.0140(16) 0.0242(13) -0.0004(15) 0.0079(11) 0.0012(15)
Si6A 0.0243(14) 0.0175(18) 0.0254(15) -0.0011(18) 0.0080(13) 0.0004(17)
Si7 0.030(2) 0.045(3) 0.027(2) 0.014(2) 0.0078(16) 0.009(2)
Si7A 0.039(4) 0.043(5) 0.034(4) 0.011(4) -0.003(3) -0.014(4)
Si8 0.0452(16) 0.0269(14) 0.070(2) 0.0196(14) 0.0152(15) -0.0005(12)
O1 0.029(3) 0.021(3) 0.028(3) 0.005(2) 0.009(2) 0.002(2)
N1 0.024(4) 0.020(5) 0.051(5) -0.015(5) 0.008(4) 0.002(4)
N1A 0.026(6) 0.023(6) 0.049(7) 0.000(6) 0.006(6) -0.002(5)
N2 0.024(4) 0.004(4) 0.047(6) -0.004(4) 0.007(4) -0.003(4)
N2A 0.027(5) 0.022(6) 0.050(5) -0.005(5) 0.008(5) -0.002(5)
N3 0.026(4) 0.070(6) 0.026(4) -0.015(4) 0.009(3) -0.021(4)
N4 0.021(3) 0.032(4) 0.049(5) 0.011(4) 0.001(3) 0.000(3)
N5 0.035(4) 0.046(5) 0.022(3) 0.004(3) 0.004(3) -0.007(3)
N6 0.027(4) 0.077(6) 0.026(4) -0.016(4) 0.009(3) -0.008(4)
N7 0.024(7) 0.057(8) 0.034(8) 0.017(7) 0.006(6) -0.005(7)
N7A 0.026(10) 0.053(11) 0.031(10) 0.010(10) 0.007(8) -0.003(10)
N8 0.016(3) 0.040(4) 0.054(4) 0.020(3) 0.007(3) 0.002(3)
C1 0.073(8) 0.057(8) 0.059(7) 0.013(6) 0.019(6) 0.024(6)
C1A 0.073(8) 0.057(8) 0.058(7) 0.013(6) 0.019(7) 0.024(7)
C2 0.064(14) 0.111(17) 0.067(15) -0.008(13) 0.014(10) 0.013(13)
C2A 0.064(14) 0.111(17) 0.067(15) -0.009(13) 0.014(10) 0.013(13)
C3 0.072(8) 0.057(8) 0.057(7) 0.014(6) 0.021(6) 0.026(7)
C3A 0.072(8) 0.057(8) 0.058(7) 0.014(6) 0.020(6) 0.025(6)
C4 0.024(4) 0.012(5) 0.050(5) -0.010(5) 0.003(4) 0.003(5)
C4A 0.023(5) 0.018(6) 0.049(6) -0.001(5) 0.008(5) -0.001(5)
C5 0.037(5) 0.025(5) 0.087(7) -0.001(5) 0.006(5) 0.008(5)
C6 0.051(6) 0.032(5) 0.106(7) 0.008(6) 0.004(6) 0.003(5)
C7 0.055(6) 0.036(6) 0.110(7) 0.007(6) 0.005(6) 0.000(5)
C8 0.054(7) 0.029(6) 0.116(9) 0.003(7) -0.005(7) 0.009(6)
C9 0.036(6) 0.025(6) 0.087(9) -0.006(6) 0.003(7) 0.014(5)
C10 0.028(6) 0.026(6) 0.070(8) -0.010(6) 0.006(6) 0.009(5)
C5A 0.038(6) 0.026(6) 0.080(8) 0.006(6) 0.014(6) 0.007(6)
C6A 0.038(5) 0.023(5) 0.089(7) 0.006(6) 0.015(6) 0.006(5)
C7A 0.048(6) 0.029(6) 0.095(8) 0.012(6) 0.021(6) 0.001(5)
C8A 0.057(8) 0.030(7) 0.087(9) 0.017(8) 0.020(8) 0.000(7)
C9A 0.050(8) 0.028(7) 0.080(9) 0.013(8) 0.019(8) 0.004(7)
C10A 0.041(7) 0.029(7) 0.076(9) 0.009(7) 0.017(7) 0.010(7)
C11 0.125(11) 0.127(11) 0.121(11) 0.006(8) 0.026(8) -0.001(8)
C11A 0.115(11) 0.106(11) 0.107(11) -0.010(8) 0.037(8) -0.009(8)
C12 0.120(12) 0.120(12) 0.115(12) 0.001(9) 0.026(9) 0.003(9)
C12A 0.042(8) 0.036(8) 0.054(9) -0.006(7) 0.036(7) -0.005(7)
C13 0.128(12) 0.123(12) 0.119(12) -0.004(9) 0.024(9) 0.000(9)
C13A 0.062(11) 0.061(11) 0.065(11) -0.002(8) -0.001(8) 0.009(8)
C14 0.045(12) 0.19(2) 0.054(13) -0.030(15) 0.035(10) -0.025(15)
C14A 0.050(11) 0.17(2) 0.068(13) -0.033(14) 0.026(10) 0.009(14)
C15 0.045(13) 0.046(13) 0.117(18) -0.039(12) 0.012(14) 0.008(10)
C15A 0.035(11) 0.022(10) 0.092(16) -0.008(10) 0.015(12) 0.002(8)
C16 0.045(12) 0.17(2) 0.092(16) -0.079(16) 0.013(12) 0.000(15)
C16A 0.032(11) 0.035(12) 0.13(2) -0.029(14) 0.017(13) -0.003(9)
C17 0.025(4) 0.047(5) 0.027(4) 0.007(4) 0.002(3) -0.013(4)
C18 0.023(5) 0.055(5) 0.053(6) -0.026(5) 0.004(5) -0.003(5)
C19 0.025(5) 0.053(5) 0.065(6) -0.025(5) -0.002(5) -0.002(5)
C20 0.032(5) 0.059(6) 0.071(7) -0.029(6) -0.003(5) -0.001(5)
C21 0.032(5) 0.066(6) 0.070(7) -0.036(6) -0.001(5) -0.002(5)
C22 0.033(5) 0.068(5) 0.061(6) -0.036(5) 0.001(5) -0.003(5)
C23 0.028(5) 0.065(6) 0.054(6) -0.029(5) 0.003(5) -0.005(5)
C18A 0.025(5) 0.055(6) 0.055(6) -0.021(5) 0.001(5) -0.004(5)
C19A 0.029(5) 0.054(5) 0.061(6) -0.022(5) -0.002(5) 0.002(5)
C20A 0.033(5) 0.058(5) 0.062(6) -0.028(5) -0.001(5) 0.001(5)
C21A 0.036(5) 0.067(6) 0.065(7) -0.029(6) 0.000(5) -0.008(5)
C22A 0.037(5) 0.068(6) 0.064(6) -0.027(6) -0.001(5) -0.007(5)
C23A 0.033(5) 0.062(6) 0.057(6) -0.023(5) 0.000(5) -0.005(5)
C24 0.057(13) 0.088(18) 0.023(9) -0.009(10) 0.000(9) 0.042(13)
C24A 0.056(15) 0.071(18) 0.12(2) 0.033(17) 0.048(16) 0.026(13)
C25 0.026(8) 0.033(10) 0.069(13) -0.034(9) 0.027(9) -0.016(7)
C25A 0.052(14) 0.047(14) 0.080(18) 0.001(13) 0.001(13) 0.010(11)
C26 0.035(12) 0.046(17) 0.059(19) 0.016(16) 0.015(15) 0.013(11)
C26A 0.040(11) 0.028(12) 0.032(13) 0.010(11) 0.009(11) -0.012(9)
C27 0.075(9) 0.074(10) 0.116(12) -0.052(9) 0.048(9) -0.054(8)
C28 0.093(10) 0.038(6) 0.039(6) -0.005(5) -0.010(6) -0.012(6)
C29 0.100(12) 0.075(10) 0.050(7) 0.015(7) -0.013(7) -0.035(9)
C30 0.031(4) 0.061(7) 0.026(4) -0.013(4) -0.003(4) 0.004(4)
C31 0.030(5) 0.087(7) 0.034(5) -0.024(5) 0.016(4) 0.000(5)
C36 0.035(5) 0.082(7) 0.036(5) -0.020(6) 0.011(5) -0.008(5)
C35 0.040(5) 0.087(7) 0.042(5) -0.023(6) 0.012(5) -0.006(5)
C34 0.041(5) 0.093(7) 0.042(5) -0.026(5) 0.014(5) 0.000(5)
C33 0.041(5) 0.094(7) 0.041(5) -0.026(5) 0.012(4) 0.003(5)
C32 0.038(5) 0.094(7) 0.040(5) -0.022(5) 0.012(4) 0.006(5)
C31A 0.030(5) 0.083(7) 0.039(6) -0.023(6) 0.011(5) -0.002(5)
C36A 0.036(4) 0.086(7) 0.040(5) -0.024(5) 0.012(4) -0.002(5)
C35A 0.037(5) 0.087(7) 0.042(6) -0.027(6) 0.013(5) -0.001(5)
C34A 0.039(6) 0.090(8) 0.044(6) -0.026(6) 0.012(5) 0.001(6)
C33A 0.037(6) 0.089(8) 0.040(6) -0.023(6) 0.012(5) 0.002(6)
C32A 0.032(5) 0.086(7) 0.038(6) -0.025(6) 0.013(5) 0.001(5)
C37 0.059(10) 0.099(13) 0.080(11) 0.000(11) 0.018(9) -0.026(10)
C37A 0.036(10) 0.101(14) 0.036(10) -0.025(11) 0.018(9) -0.019(10)
C38 0.065(11) 0.097(13) 0.093(12) 0.023(11) 0.012(10) -0.008(10)
C38A 0.017(8) 0.051(11) 0.055(11) -0.026(9) 0.017(8) -0.003(8)
C39 0.061(9) 0.080(11) 0.077(10) -0.017(9) 0.020(8) -0.005(9)
C39A 0.037(9) 0.091(12) 0.066(11) 0.023(10) 0.018(9) -0.023(10)
C40 0.056(18) 0.065(15) 0.035(9) 0.008(11) -0.011(15) -0.005(10)
C40A 0.05(2) 0.057(17) 0.043(13) 0.016(15) -0.01(2) -0.013(14)
C41 0.036(8) 0.064(11) 0.042(8) 0.017(8) 0.009(7) 0.021(7)
C41A 0.044(11) 0.057(12) 0.047(11) 0.009(11) 0.000(10) 0.008(10)
C42 0.043(8) 0.074(11) 0.039(8) 0.018(8) 0.012(7) 0.015(8)
C42A 0.060(14) 0.071(16) 0.035(12) -0.005(12) 0.013(11) 0.013(13)
C43 0.025(6) 0.038(8) 0.049(7) 0.024(7) 0.009(6) -0.001(7)
C43A 0.024(7) 0.043(9) 0.040(8) 0.016(8) 0.019(7) 0.001(8)
C44 0.036(6) 0.048(8) 0.055(7) 0.027(6) 0.003(6) -0.005(6)
C44A 0.034(7) 0.031(9) 0.047(8) 0.020(7) 0.008(7) 0.007(7)
C45 0.046(6) 0.056(8) 0.062(8) 0.029(7) 0.008(7) -0.007(7)
C45A 0.044(7) 0.036(9) 0.050(8) 0.018(7) 0.018(7) 0.000(8)
C46 0.059(7) 0.056(9) 0.070(9) 0.032(7) 0.014(7) -0.001(8)
C46A 0.051(8) 0.036(10) 0.056(10) 0.024(8) 0.023(9) 0.003(9)
C47 0.060(7) 0.042(8) 0.072(9) 0.033(7) 0.003(8) -0.006(7)
C47A 0.056(9) 0.038(10) 0.060(11) 0.025(9) 0.011(9) 0.011(9)
C48 0.052(7) 0.049(9) 0.071(10) 0.024(8) 0.002(9) -0.002(7)
C48A 0.048(8) 0.039(10) 0.059(11) 0.020(9) 0.007(9) 0.008(9)
C49 0.045(7) 0.045(9) 0.066(10) 0.021(8) -0.001(8) 0.003(7)
C49A 0.035(8) 0.041(10) 0.052(10) 0.018(9) 0.009(9) -0.001(8)
C50 0.046(6) 0.040(6) 0.069(8) 0.005(6) -0.001(6) -0.013(5)
C51 0.084(10) 0.060(9) 0.093(11) 0.006(8) 0.024(9) 0.043(8)
C52 0.078(10) 0.026(6) 0.123(13) 0.033(7) -0.004(9) -0.014(6)
C53 0.032(4) 0.043(5) 0.028(4) 0.009(4) 0.012(4) 0.008(4)
C54 0.031(5) 0.033(5) 0.064(6) 0.018(5) 0.016(4) 0.006(4)
C55 0.042(5) 0.024(5) 0.091(9) -0.004(5) 0.033(6) 0.003(4)
C56 0.040(5) 0.032(5) 0.044(5) 0.002(4) 0.020(4) 0.006(4)

loop_
_atom_type_symbol
_atom_type_description
_atom_type_scat_dispersion_real
_atom_type_scat_dispersion_imag
_atom_type_scat_source
C C 0.0033 0.0016 'International Tables Vol C Tables 4.2.6.8 and 6.1.1.4'
H H 0.0000 0.0000 'International Tables Vol C Tables 4.2.6.8 and 6.1.1.4'
N N 0.0061 0.0033 'International Tables Vol C Tables 4.2.6.8 and 6.1.1.4'
O O 0.0106 0.0060 'International Tables Vol C Tables 4.2.6.8 and 6.1.1.4'
S S 0.1246 0.1234 'International Tables Vol C Tables 4.2.6.8 and 6.1.1.4'
Si Si 0.0817 0.0704 'International Tables Vol C Tables 4.2.6.8 and 6.1.1.4'
Yb Yb -0.3850 5.5486 'International Tables Vol C Tables 4.2.6.8 and 6.1.1.4'

loop_
_geom_angle_atom_site_label_1
_geom_angle_atom_site_label_2
_geom_angle_atom_site_label_3
_geom_angle
_geom_angle_site_symmetry_1
_geom_angle_site_symmetry_3
_geom_angle_publ_flag
S1 Yb1 S2 44.15(8) . . ?
S1 Yb1 S3 73.31(7) . . ?
S2 Yb1 S3 43.34(8) . . ?
N1 Yb1 S1 106.5(4) . . ?
N1 Yb1 S2 91.3(4) . . ?
N1 Yb1 S3 116.1(4) . . ?
N1 Yb1 N2 58.8(5) . . ?
N1 Yb1 N3 147.1(4) . . ?
N1 Yb1 N4 98.9(4) . . ?
N1A Yb1 S1 108.1(4) . . ?
N1A Yb1 S2 80.3(4) . . ?
N1A Yb1 S3 97.2(4) . . ?
N2 Yb1 S1 96.5(3) . . ?
N2 Yb1 S2 124.0(3) . . ?
N2 Yb1 S3 167.3(3) . . ?
N2A Yb1 S1 99.9(6) . . ?
N2A Yb1 S2 111.5(6) . . ?
N2A Yb1 S3 149.5(5) . . ?
N2A Yb1 N1A 55.8(6) . . ?
N3 Yb1 S1 96.11(19) . . ?
N3 Yb1 S2 121.4(2) . . ?
N3 Yb1 S3 93.0(2) . . ?
N3 Yb1 N1A 155.5(5) . . ?
N3 Yb1 N2 95.7(4) . . ?
N3 Yb1 N2A 117.5(6) . . ?
N3 Yb1 N4 58.5(3) . . ?
N4 Yb1 S1 154.0(2) . . ?
N4 Yb1 S2 142.3(2) . . ?
N4 Yb1 S3 100.7(2) . . ?
N4 Yb1 N1A 97.6(5) . . ?
N4 Yb1 N2 91.8(3) . . ?
N4 Yb1 N2A 97.3(6) . . ?
O1 Yb2 S3 92.71(15) . . ?
O1 Yb2 N7 88.1(9) . . ?
O1 Yb2 N7A 86.4(16) . . ?
O1 Yb2 N8 91.7(2) . . ?
N5 Yb2 S3 102.7(2) . . ?
N5 Yb2 O1 100.9(2) . . ?
N5 Yb2 N7 99.3(5) . . ?
N5 Yb2 N7A 108.4(9) . . ?
N5 Yb2 N8 157.5(3) . . ?
N6 Yb2 S3 96.6(2) . . ?
N6 Yb2 O1 160.0(3) . . ?
N6 Yb2 N5 59.8(3) . . ?
N6 Yb2 N7 90.0(9) . . ?
N6 Yb2 N7A 94.7(15) . . ?
N6 Yb2 N8 105.0(3) . . ?
N7 Yb2 S3 157.4(5) . . ?
N7 Yb2 N8 62.4(5) . . ?
N7A Yb2 S3 148.4(8) . . ?
N7A Yb2 N8 53.5(9) . . ?
N8 Yb2 S3 95.1(2) . . ?
S2 S1 Yb1 70.76(10) . . ?
S1 S2 Yb1 65.10(9) . . ?
S1 S2 S3 105.77(13) . . ?
S3 S2 Yb1 69.73(9) . . ?
Yb2 S3 Yb1 165.65(10) . . ?
S2 S3 Yb1 66.92(10) . . ?
S2 S3 Yb2 98.77(11) . . ?
N1 Si1 C1 100.0(9) . . ?
N1 Si1 C2 136.4(9) . . ?
N1 Si1 C3 116.3(10) . . ?
C2 Si1 C1 86.3(12) . . ?
C3 Si1 C1 94.8(10) . . ?
C3 Si1 C2 105.9(11) . . ?
N1A Si1A C1A 108.5(11) . . ?
N1A Si1A C2A 90.7(13) . . ?
N1A Si1A C3A 108.8(12) . . ?
C1A Si1A C3A 103.7(14) . . ?
C2A Si1A C1A 110.9(18) . . ?
C2A Si1A C3A 132.3(17) . . ?
N2 Si2 C11 107.6(13) . . ?
N2 Si2 C12 105.5(13) . . ?
N2 Si2 C13 126.4(13) . . ?
C12 Si2 C11 62.0(16) . . ?
C12 Si2 C13 128.1(17) . . ?
C13 Si2 C11 99.5(17) . . ?
N2A Si2A C11A 119.2(16) . . ?
N2A Si2A C12A 122.5(12) . . ?
N2A Si2A C13A 110.6(13) . . ?
C12A Si2A C11A 106.6(15) . . ?
C12A Si2A C13A 102.8(13) . . ?
C13A Si2A C11A 88.7(18) . . ?
N3 Si3 C14 116.9(13) . . ?
N3 Si3 C15 98.9(10) . . ?
N3 Si3 C16 115.5(10) . . ?
C14 Si3 C15 110.4(14) . . ?
C14 Si3 C16 109.3(16) . . ?
C16 Si3 C15 104.6(16) . . ?
C14A Si3A N3 110.7(13) . . ?
C14A Si3A C15A 104.6(13) . . ?
C14A Si3A C16A 110.7(16) . . ?
C15A Si3A N3 107.6(8) . . ?
C15A Si3A C16A 103.9(12) . . ?
C16A Si3A N3 118.1(7) . . ?
N4 Si4 C25 112.9(6) . . ?
N4 Si4 C26 101.8(11) . . ?
C24 Si4 N4 109.8(8) . . ?
C24 Si4 C25 110.9(12) . . ?
C24 Si4 C26 120.4(13) . . ?
C26 Si4 C25 100.6(14) . . ?
N4 Si4A C24A 111.9(11) . . ?
N4 Si4A C25A 118.6(10) . . ?
N4 Si4A C26A 107.3(11) . . ?
C24A Si4A C25A 105.3(16) . . ?
C24A Si4A C26A 109.5(14) . . ?
C26A Si4A C25A 103.7(12) . . ?
N5 Si5 C27 106.0(5) . . ?
N5 Si5 C28 114.6(5) . . ?
N5 Si5 C29 111.3(5) . . ?
C27 Si5 C28 107.5(7) . . ?
C27 Si5 C29 109.9(8) . . ?
C28 Si5 C29 107.4(6) . . ?
N6 Si6 C37 106.7(8) . . ?
N6 Si6 C38 115.5(9) . . ?
N6 Si6 C39 114.3(9) . . ?
C37 Si6 C38 105.0(13) . . ?
C37 Si6 C39 110.3(12) . . ?
C38 Si6 C39 104.7(12) . . ?
N6 Si6A C37A 116.8(9) . . ?
N6 Si6A C38A 118.5(8) . . ?
N6 Si6A C39A 93.3(9) . . ?
C37A Si6A C39A 103.7(16) . . ?
C38A Si6A C37A 113.3(13) . . ?
C38A Si6A C39A 107.3(14) . . ?
N7 Si7 C40 98.1(16) . . ?
N7 Si7 C41 122.2(12) . . ?
N7 Si7 C42 110.6(14) . . ?
C40 Si7 C42 107.7(16) . . ?
C41 Si7 C40 107.8(15) . . ?
C41 Si7 C42 109.1(8) . . ?
C40A Si7A N7A 113(3) . . ?
C40A Si7A C42A 109(3) . . ?
C41A Si7A N7A 105.0(13) . . ?
C41A Si7A C40A 110(3) . . ?
C41A Si7A C42A 107.2(15) . . ?
C42A Si7A N7A 113(2) . . ?
N8 Si8 C50 108.0(5) . . ?
N8 Si8 C51 108.9(6) . . ?
N8 Si8 C52 116.4(6) . . ?
C50 Si8 C52 105.1(6) . . ?
C51 Si8 C50 109.4(6) . . ?
C51 Si8 C52 108.9(7) . . ?
C53 O1 Yb2 124.8(5) . . ?
C54 O1 Yb2 125.0(5) . . ?
C54 O1 C53 109.1(6) . . ?
Si1 N1 Yb1 137.8(9) . . ?
C4 N1 Yb1 93.7(9) . . ?
C4 N1 Si1 128.1(12) . . ?
Si1A N1A Yb1 138.3(9) . . ?
C4A N1A Yb1 86.3(13) . . ?
C4A N1A Si1A 132.5(16) . . ?
Si2 N2 Yb1 141.2(6) . . ?
C4 N2 Yb1 88.9(10) . . ?
C4 N2 Si2 129.8(11) . . ?
Si2A N2A Yb1 133.3(11) . . ?
C4A N2A Yb1 94.4(15) . . ?
C4A N2A Si2A 132.0(18) . . ?
Si3 N3 Yb1 131.9(5) . . ?
Si3A N3 Yb1 137.1(4) . . ?
C17 N3 Yb1 92.3(6) . . ?
C17 N3 Si3 134.6(8) . . ?
C17 N3 Si3A 125.9(8) . . ?
Si4 N4 Yb1 128.6(5) . . ?
Si4A N4 Yb1 143.7(5) . . ?
C17 N4 Yb1 92.2(5) . . ?
C17 N4 Si4 139.2(7) . . ?
C17 N4 Si4A 120.6(7) . . ?
Si5 N5 Yb2 140.9(4) . . ?
C30 N5 Yb2 90.1(6) . . ?
C30 N5 Si5 128.9(7) . . ?
Si6 N6 Yb2 131.8(5) . . ?
Si6A N6 Yb2 145.8(5) . . ?
C30 N6 Yb2 91.5(6) . . ?
C30 N6 Si6 136.7(7) . . ?
C30 N6 Si6A 118.8(8) . . ?
Si7 N7 Yb2 152.5(11) . . ?
C43 N7 Yb2 87.6(10) . . ?
C43 N7 Si7 119.8(12) . . ?
Si7A N7A Yb2 114.5(14) . . ?
C43A N7A Yb2 100.3(15) . . ?
C43A N7A Si7A 142.7(19) . . ?
Si8 N8 Yb2 140.5(4) . . ?
C43 N8 Yb2 85.3(9) . . ?
C43 N8 Si8 133.5(9) . . ?
C43A N8 Yb2 100.5(14) . . ?
C43A N8 Si8 117.6(15) . . ?
Si1 C1 H1A 109.5 . . ?
Si1 C1 H1B 109.5 . . ?
Si1 C1 H1C 109.5 . . ?
H1A C1 H1B 109.5 . . ?
H1A C1 H1C 109.5 . . ?
H1B C1 H1C 109.5 . . ?
Si1A C1A H1AA 109.5 . . ?
Si1A C1A H1AB 109.5 . . ?
Si1A C1A H1AC 109.5 . . ?
H1AA C1A H1AB 109.5 . . ?
H1AA C1A H1AC 109.5 . . ?
H1AB C1A H1AC 109.5 . . ?
Si1 C2 H2A 109.5 . . ?
Si1 C2 H2B 109.5 . . ?
Si1 C2 H2C 109.5 . . ?
H2A C2 H2B 109.5 . . ?
H2A C2 H2C 109.5 . . ?
H2B C2 H2C 109.5 . . ?
Si1A C2A H2AA 109.5 . . ?
Si1A C2A H2AB 109.5 . . ?
Si1A C2A H2AC 109.5 . . ?
H2AA C2A H2AB 109.5 . . ?
H2AA C2A H2AC 109.5 . . ?
H2AB C2A H2AC 109.5 . . ?
Si1 C3 H3A 109.5 . . ?
Si1 C3 H3B 109.5 . . ?
Si1 C3 H3C 109.5 . . ?
H3A C3 H3B 109.5 . . ?
H3A C3 H3C 109.5 . . ?
H3B C3 H3C 109.5 . . ?
Si1A C3A H3AA 109.5 . . ?
Si1A C3A H3AB 109.5 . . ?
Si1A C3A H3AC 109.5 . . ?
H3AA C3A H3AB 109.5 . . ?
H3AA C3A H3AC 109.5 . . ?
H3AB C3A H3AC 109.5 . . ?
N1 C4 C5 125.9(13) . . ?
N2 C4 N1 117.9(14) . . ?
N2 C4 C5 116.1(13) . . ?
N1A C4A N2A 121(2) . . ?
N1A C4A C5A 121.1(19) . . ?
N2A C4A C5A 117.4(19) . . ?
C6 C5 C4 119.4(10) . . ?
C6 C5 C10 120.0 . . ?
C10 C5 C4 120.6(10) . . ?
C5 C6 H6 120.0 . . ?
C7 C6 C5 120.0 . . ?
C7 C6 H6 120.0 . . ?
C6 C7 H7 120.0 . . ?
C6 C7 C8 120.0 . . ?
C8 C7 H7 120.0 . . ?
C7 C8 H8 120.0 . . ?
C7 C8 C9 120.0 . . ?
C9 C8 H8 120.0 . . ?
C8 C9 H9 120.0 . . ?
C10 C9 C8 120.0 . . ?
C10 C9 H9 120.0 . . ?
C5 C10 H10 120.0 . . ?
C9 C10 C5 120.0 . . ?
C9 C10 H10 120.0 . . ?
C6A C5A C4A 118.2(18) . . ?
C6A C5A C10A 120(2) . . ?
C10A C5A C4A 122(2) . . ?
C5A C6A H6A 119.5 . . ?
C5A C6A C7A 121(2) . . ?
C7A C6A H6A 119.5 . . ?
C6A C7A H7A 119.5 . . ?
C8A C7A C6A 121(3) . . ?
C8A C7A H7A 119.5 . . ?
C7A C8A H8A 120.2 . . ?
C7A C8A C9A 120(3) . . ?
C9A C8A H8A 120.2 . . ?
C8A C9A H9A 120.5 . . ?
C10A C9A C8A 119(2) . . ?
C10A C9A H9A 120.5 . . ?
C5A C10A C9A 119(2) . . ?
C5A C10A H10A 120.5 . . ?
C9A C10A H10A 120.5 . . ?
Si2 C11 H11A 109.5 . . ?
Si2 C11 H11B 109.5 . . ?
Si2 C11 H11C 109.5 . . ?
H11A C11 H11B 109.5 . . ?
H11A C11 H11C 109.5 . . ?
H11B C11 H11C 109.5 . . ?
Si2A C11A H11D 109.5 . . ?
Si2A C11A H11E 109.5 . . ?
Si2A C11A H11F 109.5 . . ?
H11D C11A H11E 109.5 . . ?
H11D C11A H11F 109.5 . . ?
H11E C11A H11F 109.5 . . ?
Si2 C12 H12A 109.5 . . ?
Si2 C12 H12B 109.5 . . ?
Si2 C12 H12C 109.5 . . ?
H12A C12 H12B 109.5 . . ?
H12A C12 H12C 109.5 . . ?
H12B C12 H12C 109.5 . . ?
Si2A C12A H12D 109.5 . . ?
Si2A C12A H12E 109.5 . . ?
Si2A C12A H12F 109.5 . . ?
H12D C12A H12E 109.5 . . ?
H12D C12A H12F 109.5 . . ?
H12E C12A H12F 109.5 . . ?
Si2 C13 H13A 109.5 . . ?
Si2 C13 H13B 109.5 . . ?
Si2 C13 H13C 109.5 . . ?
H13A C13 H13B 109.5 . . ?
H13A C13 H13C 109.5 . . ?
H13B C13 H13C 109.5 . . ?
Si2A C13A H13D 109.5 . . ?
Si2A C13A H13E 109.5 . . ?
Si2A C13A H13F 109.5 . . ?
H13D C13A H13E 109.5 . . ?
H13D C13A H13F 109.5 . . ?
H13E C13A H13F 109.5 . . ?
Si3 C14 H14A 109.5 . . ?
Si3 C14 H14B 109.5 . . ?
Si3 C14 H14C 109.5 . . ?
H14A C14 H14B 109.5 . . ?
H14A C14 H14C 109.5 . . ?
H14B C14 H14C 109.5 . . ?
Si3A C14A H14D 109.5 . . ?
Si3A C14A H14E 109.5 . . ?
Si3A C14A H14F 109.5 . . ?
H14D C14A H14E 109.5 . . ?
H14D C14A H14F 109.5 . . ?
H14E C14A H14F 109.5 . . ?
Si3 C15 H15A 109.5 . . ?
Si3 C15 H15B 109.5 . . ?
Si3 C15 H15C 109.5 . . ?
H15A C15 H15B 109.5 . . ?
H15A C15 H15C 109.5 . . ?
H15B C15 H15C 109.5 . . ?
Si3A C15A H15D 109.5 . . ?
Si3A C15A H15E 109.5 . . ?
Si3A C15A H15F 109.5 . . ?
H15D C15A H15E 109.5 . . ?
H15D C15A H15F 109.5 . . ?
H15E C15A H15F 109.5 . . ?
Si3 C16 H16A 109.5 . . ?
Si3 C16 H16B 109.5 . . ?
Si3 C16 H16C 109.5 . . ?
H16A C16 H16B 109.5 . . ?
H16A C16 H16C 109.5 . . ?
H16B C16 H16C 109.5 . . ?
Si3A C16A H16D 109.5 . . ?
Si3A C16A H16E 109.5 . . ?
Si3A C16A H16F 109.5 . . ?
H16D C16A H16E 109.5 . . ?
H16D C16A H16F 109.5 . . ?
H16E C16A H16F 109.5 . . ?
N3 C17 C18 127.1(10) . . ?
N3 C17 C18A 115.0(10) . . ?
N4 C17 N3 117.0(8) . . ?
N4 C17 C18 115.9(9) . . ?
N4 C17 C18A 128.0(9) . . ?
C19 C18 C17 116.9(11) . . ?
C19 C18 C23 120.0 . . ?
C23 C18 C17 123.0(11) . . ?
C18 C19 H19 120.0 . . ?
C18 C19 C20 120.0 . . ?
C20 C19 H19 120.0 . . ?
C19 C20 H20 120.0 . . ?
C19 C20 C21 120.0 . . ?
C21 C20 H20 120.0 . . ?
C20 C21 H21 120.0 . . ?
C20 C21 C22 120.0 . . ?
C22 C21 H21 120.0 . . ?
C21 C22 H22 120.0 . . ?
C23 C22 C21 120.0 . . ?
C23 C22 H22 120.0 . . ?
C18 C23 H23 120.0 . . ?
C22 C23 C18 120.0 . . ?
C22 C23 H23 120.0 . . ?
C19A C18A C17 119.7(10) . . ?
C19A C18A C23A 120.0 . . ?
C23A C18A C17 120.0(10) . . ?
C18A C19A H19A 120.0 . . ?
C20A C19A C18A 120.0 . . ?
C20A C19A H19A 120.0 . . ?
C19A C20A H20A 120.0 . . ?
C19A C20A C21A 120.0 . . ?
C21A C20A H20A 120.0 . . ?
C20A C21A H21A 120.0 . . ?
C22A C21A C20A 120.0 . . ?
C22A C21A H21A 120.0 . . ?
C21A C22A H22A 120.0 . . ?
C21A C22A C23A 120.0 . . ?
C23A C22A H22A 120.0 . . ?
C18A C23A H23A 120.0 . . ?
C22A C23A C18A 120.0 . . ?
C22A C23A H23A 120.0 . . ?
Si4 C24 H24A 109.5 . . ?
Si4 C24 H24B 109.5 . . ?
Si4 C24 H24C 109.5 . . ?
H24A C24 H24B 109.5 . . ?
H24A C24 H24C 109.5 . . ?
H24B C24 H24C 109.5 . . ?
Si4A C24A H24D 109.5 . . ?
Si4A C24A H24E 109.5 . . ?
Si4A C24A H24F 109.5 . . ?
H24D C24A H24E 109.5 . . ?
H24D C24A H24F 109.5 . . ?
H24E C24A H24F 109.5 . . ?
Si4 C25 H25A 109.5 . . ?
Si4 C25 H25B 109.5 . . ?
Si4 C25 H25C 109.5 . . ?
H25A C25 H25B 109.5 . . ?
H25A C25 H25C 109.5 . . ?
H25B C25 H25C 109.5 . . ?
Si4A C25A H25D 109.5 . . ?
Si4A C25A H25E 109.5 . . ?
Si4A C25A H25F 109.5 . . ?
H25D C25A H25E 109.5 . . ?
H25D C25A H25F 109.5 . . ?
H25E C25A H25F 109.5 . . ?
Si4 C26 H26A 109.5 . . ?
Si4 C26 H26B 109.5 . . ?
Si4 C26 H26C 109.5 . . ?
H26A C26 H26B 109.5 . . ?
H26A C26 H26C 109.5 . . ?
H26B C26 H26C 109.5 . . ?
Si4A C26A H26D 109.5 . . ?
Si4A C26A H26E 109.5 . . ?
Si4A C26A H26F 109.5 . . ?
H26D C26A H26E 109.5 . . ?
H26D C26A H26F 109.5 . . ?
H26E C26A H26F 109.5 . . ?
Si5 C27 H27A 109.5 . . ?
Si5 C27 H27B 109.5 . . ?
Si5 C27 H27C 109.5 . . ?
H27A C27 H27B 109.5 . . ?
H27A C27 H27C 109.5 . . ?
H27B C27 H27C 109.5 . . ?
Si5 C28 H28A 109.5 . . ?
Si5 C28 H28B 109.5 . . ?
Si5 C28 H28C 109.5 . . ?
H28A C28 H28B 109.5 . . ?
H28A C28 H28C 109.5 . . ?
H28B C28 H28C 109.5 . . ?
Si5 C29 H29A 109.5 . . ?
Si5 C29 H29B 109.5 . . ?
Si5 C29 H29C 109.5 . . ?
H29A C29 H29B 109.5 . . ?
H29A C29 H29C 109.5 . . ?
H29B C29 H29C 109.5 . . ?
N5 C30 C31 114.2(10) . . ?
N5 C30 C31A 128.7(11) . . ?
N6 C30 N5 118.6(9) . . ?
N6 C30 C31 126.6(9) . . ?
N6 C30 C31A 111.8(10) . . ?
C36 C31 C30 121.1(8) . . ?
C36 C31 C32 120.0 . . ?
C32 C31 C30 118.5(9) . . ?
C31 C36 H36 120.0 . . ?
C35 C36 C31 120.0 . . ?
C35 C36 H36 120.0 . . ?
C36 C35 H35 120.0 . . ?
C36 C35 C34 120.0 . . ?
C34 C35 H35 120.0 . . ?
C35 C34 H34 120.0 . . ?
C33 C34 C35 120.0 . . ?
C33 C34 H34 120.0 . . ?
C34 C33 H33 120.0 . . ?
C34 C33 C32 120.0 . . ?
C32 C33 H33 120.0 . . ?
C31 C32 H32 120.0 . . ?
C33 C32 C31 120.0 . . ?
C33 C32 H32 120.0 . . ?
C36A C31A C30 118.8(12) . . ?
C36A C31A C32A 120.0 . . ?
C32A C31A C30 121.0(12) . . ?
C31A C36A H36A 120.0 . . ?
C31A C36A C35A 120.0 . . ?
C35A C36A H36A 120.0 . . ?
C36A C35A H35A 120.0 . . ?
C34A C35A C36A 120.0 . . ?
C34A C35A H35A 120.0 . . ?
C35A C34A H34A 120.0 . . ?
C35A C34A C33A 120.0 . . ?
C33A C34A H34A 120.0 . . ?
C34A C33A H33A 120.0 . . ?
C32A C33A C34A 120.0 . . ?
C32A C33A H33A 120.0 . . ?
C31A C32A H32A 120.0 . . ?
C33A C32A C31A 120.0 . . ?
C33A C32A H32A 120.0 . . ?
Si6 C37 H37A 109.5 . . ?
Si6 C37 H37B 109.5 . . ?
Si6 C37 H37C 109.5 . . ?
H37A C37 H37B 109.5 . . ?
H37A C37 H37C 109.5 . . ?
H37B C37 H37C 109.5 . . ?
Si6A C37A H37D 109.5 . . ?
Si6A C37A H37E 109.5 . . ?
Si6A C37A H37F 109.5 . . ?
H37D C37A H37E 109.5 . . ?
H37D C37A H37F 109.5 . . ?
H37E C37A H37F 109.5 . . ?
Si6 C38 H38A 109.5 . . ?
Si6 C38 H38B 109.5 . . ?
Si6 C38 H38C 109.5 . . ?
H38A C38 H38B 109.5 . . ?
H38A C38 H38C 109.5 . . ?
H38B C38 H38C 109.5 . . ?
Si6A C38A H38D 109.5 . . ?
Si6A C38A H38E 109.5 . . ?
Si6A C38A H38F 109.5 . . ?
H38D C38A H38E 109.5 . . ?
H38D C38A H38F 109.5 . . ?
H38E C38A H38F 109.5 . . ?
Si6 C39 H39A 109.5 . . ?
Si6 C39 H39B 109.5 . . ?
Si6 C39 H39C 109.5 . . ?
H39A C39 H39B 109.5 . . ?
H39A C39 H39C 109.5 . . ?
H39B C39 H39C 109.5 . . ?
Si6A C39A H39D 109.5 . . ?
Si6A C39A H39E 109.5 . . ?
Si6A C39A H39F 109.5 . . ?
H39D C39A H39E 109.5 . . ?
H39D C39A H39F 109.5 . . ?
H39E C39A H39F 109.5 . . ?
Si7 C40 H40A 109.5 . . ?
Si7 C40 H40B 109.5 . . ?
Si7 C40 H40C 109.5 . . ?
H40A C40 H40B 109.5 . . ?
H40A C40 H40C 109.5 . . ?
H40B C40 H40C 109.5 . . ?
Si7A C40A H40D 109.5 . . ?
Si7A C40A H40E 109.5 . . ?
Si7A C40A H40F 109.5 . . ?
H40D C40A H40E 109.5 . . ?
H40D C40A H40F 109.5 . . ?
H40E C40A H40F 109.5 . . ?
Si7 C41 H41A 109.5 . . ?
Si7 C41 H41B 109.5 . . ?
Si7 C41 H41C 109.5 . . ?
H41A C41 H41B 109.5 . . ?
H41A C41 H41C 109.5 . . ?
H41B C41 H41C 109.5 . . ?
Si7A C41A H41D 109.5 . . ?
Si7A C41A H41E 109.5 . . ?
Si7A C41A H41F 109.5 . . ?
H41D C41A H41E 109.5 . . ?
H41D C41A H41F 109.5 . . ?
H41E C41A H41F 109.5 . . ?
Si7 C42 H42A 109.5 . . ?
Si7 C42 H42B 109.5 . . ?
Si7 C42 H42C 109.5 . . ?
H42A C42 H42B 109.5 . . ?
H42A C42 H42C 109.5 . . ?
H42B C42 H42C 109.5 . . ?
Si7A C42A H42D 109.5 . . ?
Si7A C42A H42E 109.5 . . ?
Si7A C42A H42F 109.5 . . ?
H42D C42A H42E 109.5 . . ?
H42D C42A H42F 109.5 . . ?
H42E C42A H42F 109.5 . . ?
N7 C43 N8 124.6(14) . . ?
N7 C43 C44 119.1(16) . . ?
N8 C43 C44 116.2(17) . . ?
N7A C43A C44A 127(2) . . ?
N8 C43A N7A 106(2) . . ?
N8 C43A C44A 128(3) . . ?
C45 C44 C43 120.0(19) . . ?
C45 C44 C49 118.9(18) . . ?
C49 C44 C43 121.2(17) . . ?
C45A C44A C43A 121(3) . . ?
C49A C44A C43A 120(3) . . ?
C49A C44A C45A 119(2) . . ?
C44 C45 H45 119.6 . . ?
C46 C45 C44 120.8(19) . . ?
C46 C45 H45 119.6 . . ?
C44A C45A H45A 119.5 . . ?
C46A C45A C44A 121(3) . . ?
C46A C45A H45A 119.5 . . ?
C45 C46 H46 120.1 . . ?
C47 C46 C45 119.8(19) . . ?
C47 C46 H46 120.1 . . ?
C45A C46A H46A 120.9 . . ?
C47A C46A C45A 118(3) . . ?
C47A C46A H46A 120.9 . . ?
C46 C47 H47 119.9 . . ?
C46 C47 C48 120.2(18) . . ?
C48 C47 H47 119.9 . . ?
C46A C47A H47A 118.9 . . ?
C48A C47A C46A 122(3) . . ?
C48A C47A H47A 118.9 . . ?
C47 C48 H48 120.3 . . ?
C47 C48 C49 119(2) . . ?
C49 C48 H48 120.3 . . ?
C47A C48A H48A 120.9 . . ?
C47A C48A C49A 118(3) . . ?
C49A C48A H48A 120.9 . . ?
C44 C49 C48 121(2) . . ?
C44 C49 H49 119.5 . . ?
C48 C49 H49 119.5 . . ?
C44A C49A H49A 119.4 . . ?
C48A C49A C44A 121(3) . . ?
C48A C49A H49A 119.4 . . ?
Si8 C50 H50A 109.5 . . ?
Si8 C50 H50B 109.5 . . ?
Si8 C50 H50C 109.5 . . ?
H50A C50 H50B 109.5 . . ?
H50A C50 H50C 109.5 . . ?
H50B C50 H50C 109.5 . . ?
Si8 C51 H51A 109.5 . . ?
Si8 C51 H51B 109.5 . . ?
Si8 C51 H51C 109.5 . . ?
H51A C51 H51B 109.5 . . ?
H51A C51 H51C 109.5 . . ?
H51B C51 H51C 109.5 . . ?
Si8 C52 H52A 109.5 . . ?
Si8 C52 H52B 109.5 . . ?
Si8 C52 H52C 109.5 . . ?
H52A C52 H52B 109.5 . . ?
H52A C52 H52C 109.5 . . ?
H52B C52 H52C 109.5 . . ?
O1 C53 H53A 110.8 . . ?
O1 C53 H53B 110.8 . . ?
O1 C53 C56 104.8(7) . . ?
H53A C53 H53B 108.9 . . ?
C56 C53 H53A 110.8 . . ?
C56 C53 H53B 110.8 . . ?
O1 C54 H54A 110.8 . . ?
O1 C54 H54B 110.8 . . ?
O1 C54 C55 104.9(8) . . ?
H54A C54 H54B 108.8 . . ?
C55 C54 H54A 110.8 . . ?
C55 C54 H54B 110.8 . . ?
C54 C55 H55A 111.1 . . ?
C54 C55 H55B 111.1 . . ?
H55A C55 H55B 109.1 . . ?
C56 C55 C54 103.2(8) . . ?
C56 C55 H55A 111.1 . . ?
C56 C55 H55B 111.1 . . ?
C53 C56 H56A 111.2 . . ?
C53 C56 H56B 111.2 . . ?
C55 C56 C53 102.8(8) . . ?
C55 C56 H56A 111.2 . . ?
C55 C56 H56B 111.2 . . ?
H56A C56 H56B 109.1 . . ?

loop_
_geom_bond_atom_site_label_1
_geom_bond_atom_site_label_2
_geom_bond_distance
_geom_bond_site_symmetry_2
_geom_bond_publ_flag
Yb1 S1 2.698(2) . ?
Yb1 S2 2.808(3) . ?
Yb1 S3 2.863(2) . ?
Yb1 N1 2.241(13) . ?
Yb1 N1A 2.530(19) . ?
Yb1 N2 2.349(13) . ?
Yb1 N2A 2.34(2) . ?
Yb1 N3 2.313(9) . ?
Yb1 N4 2.319(7) . ?
Yb2 S3 2.749(2) . ?
Yb2 O1 2.318(5) . ?
Yb2 N5 2.315(8) . ?
Yb2 N6 2.290(7) . ?
Yb2 N7 2.320(11) . ?
Yb2 N7A 2.335(15) . ?
Yb2 N8 2.337(8) . ?
S1 S2 2.072(4) . ?
S2 S3 2.095(4) . ?
Si1 N1 1.753(14) . ?
Si1 C1 2.21(2) . ?
Si1 C2 2.07(3) . ?
Si1 C3 1.78(2) . ?
Si1A N1A 1.76(2) . ?
Si1A C1A 1.89(3) . ?
Si1A C2A 1.81(5) . ?
Si1A C3A 1.92(3) . ?
Si2 N2 1.742(14) . ?
Si2 C11 1.859(18) . ?
Si2 C12 1.809(18) . ?
Si2 C13 1.857(18) . ?
Si2A N2A 1.70(2) . ?
Si2A C11A 1.98(5) . ?
Si2A C12A 1.87(2) . ?
Si2A C13A 1.88(3) . ?
Si3 N3 1.586(10) . ?
Si3 C14 1.80(3) . ?
Si3 C15 1.98(3) . ?
Si3 C16 1.85(3) . ?
Si3A N3 1.900(10) . ?
Si3A C14A 1.83(3) . ?
Si3A C15A 1.85(3) . ?
Si3A C16A 1.90(2) . ?
Si4 N4 1.813(9) . ?
Si4 C24 1.802(19) . ?
Si4 C25 1.876(17) . ?
Si4 C26 1.87(4) . ?
Si4A N4 1.719(10) . ?
Si4A C24A 1.73(3) . ?
Si4A C25A 1.98(3) . ?
Si4A C26A 1.91(3) . ?
Si5 N5 1.748(8) . ?
Si5 C27 1.841(14) . ?
Si5 C28 1.853(11) . ?
Si5 C29 1.875(15) . ?
Si6 N6 1.798(9) . ?
Si6 C37 1.848(15) . ?
Si6 C38 1.852(15) . ?
Si6 C39 1.855(15) . ?
Si6A N6 1.705(10) . ?
Si6A C37A 1.851(15) . ?
Si6A C38A 1.817(16) . ?
Si6A C39A 1.880(17) . ?
Si7 N7 1.650(14) . ?
Si7 C40 1.857(16) . ?
Si7 C41 1.853(12) . ?
Si7 C42 1.858(12) . ?
Si7A N7A 2.10(3) . ?
Si7A C40A 1.858(17) . ?
Si7A C41A 1.853(16) . ?
Si7A C42A 1.870(16) . ?
Si8 N8 1.737(9) . ?
Si8 C50 1.869(12) . ?
Si8 C51 1.851(14) . ?
Si8 C52 1.886(11) . ?
O1 C53 1.466(10) . ?
O1 C54 1.465(11) . ?
N1 C4 1.317(14) . ?
N1A C4A 1.302(16) . ?
N2 C4 1.316(13) . ?
N2A C4A 1.318(16) . ?
N3 C17 1.329(10) . ?
N4 C17 1.324(12) . ?
N5 C30 1.340(12) . ?
N6 C30 1.329(14) . ?
N7 C43 1.323(18) . ?
N7A C43A 1.32(2) . ?
N8 C43 1.40(2) . ?
N8 C43A 1.31(2) . ?
C1 H1A 0.9800 . ?
C1 H1B 0.9800 . ?
C1 H1C 0.9800 . ?
C1A H1AA 0.9800 . ?
C1A H1AB 0.9800 . ?
C1A H1AC 0.9800 . ?
C2 H2A 0.9800 . ?
C2 H2B 0.9800 . ?
C2 H2C 0.9800 . ?
C2A H2AA 0.9800 . ?
C2A H2AB 0.9800 . ?
C2A H2AC 0.9800 . ?
C3 H3A 0.9800 . ?
C3 H3B 0.9800 . ?
C3 H3C 0.9800 . ?
C3A H3AA 0.9800 . ?
C3A H3AB 0.9800 . ?
C3A H3AC 0.9800 . ?
C4 C5 1.534(17) . ?
C4A C5A 1.54(2) . ?
C5 C6 1.3900 . ?
C5 C10 1.3900 . ?
C6 H6 0.9500 . ?
C6 C7 1.3900 . ?
C7 H7 0.9500 . ?
C7 C8 1.3900 . ?
C8 H8 0.9500 . ?
C8 C9 1.3900 . ?
C9 H9 0.9500 . ?
C9 C10 1.3900 . ?
C10 H10 0.9500 . ?
C5A C6A 1.35(3) . ?
C5A C10A 1.398(16) . ?
C6A H6A 0.9500 . ?
C6A C7A 1.37(3) . ?
C7A H7A 0.9500 . ?
C7A C8A 1.34(4) . ?
C8A H8A 0.9500 . ?
C8A C9A 1.41(4) . ?
C9A H9A 0.9500 . ?
C9A C10A 1.40(3) . ?
C10A H10A 0.9500 . ?
C11 H11A 0.9800 . ?
C11 H11B 0.9800 . ?
C11 H11C 0.9800 . ?
C11A H11D 0.9800 . ?
C11A H11E 0.9800 . ?
C11A H11F 0.9800 . ?
C12 H12A 0.9800 . ?
C12 H12B 0.9800 . ?
C12 H12C 0.9800 . ?
C12A H12D 0.9800 . ?
C12A H12E 0.9800 . ?
C12A H12F 0.9800 . ?
C13 H13A 0.9800 . ?
C13 H13B 0.9800 . ?
C13 H13C 0.9800 . ?
C13A H13D 0.9800 . ?
C13A H13E 0.9800 . ?
C13A H13F 0.9800 . ?
C14 H14A 0.9800 . ?
C14 H14B 0.9800 . ?
C14 H14C 0.9800 . ?
C14A H14D 0.9800 . ?
C14A H14E 0.9800 . ?
C14A H14F 0.9800 . ?
C15 H15A 0.9800 . ?
C15 H15B 0.9800 . ?
C15 H15C 0.9800 . ?
C15A H15D 0.9800 . ?
C15A H15E 0.9800 . ?
C15A H15F 0.9800 . ?
C16 H16A 0.9800 . ?
C16 H16B 0.9800 . ?
C16 H16C 0.9800 . ?
C16A H16D 0.9800 . ?
C16A H16E 0.9800 . ?
C16A H16F 0.9800 . ?
C17 C18 1.448(12) . ?
C17 C18A 1.580(13) . ?
C18 C19 1.3900 . ?
C18 C23 1.3900 . ?
C19 H19 0.9500 . ?
C19 C20 1.3900 . ?
C20 H20 0.9500 . ?
C20 C21 1.3900 . ?
C21 H21 0.9500 . ?
C21 C22 1.3900 . ?
C22 H22 0.9500 . ?
C22 C23 1.3900 . ?
C23 H23 0.9500 . ?
C18A C19A 1.3900 . ?
C18A C23A 1.3900 . ?
C19A H19A 0.9500 . ?
C19A C20A 1.3900 . ?
C20A H20A 0.9500 . ?
C20A C21A 1.3900 . ?
C21A H21A 0.9500 . ?
C21A C22A 1.3900 . ?
C22A H22A 0.9500 . ?
C22A C23A 1.3900 . ?
C23A H23A 0.9500 . ?
C24 H24A 0.9800 . ?
C24 H24B 0.9800 . ?
C24 H24C 0.9800 . ?
C24A H24D 0.9800 . ?
C24A H24E 0.9800 . ?
C24A H24F 0.9800 . ?
C25 H25A 0.9800 . ?
C25 H25B 0.9800 . ?
C25 H25C 0.9800 . ?
C25A H25D 0.9800 . ?
C25A H25E 0.9800 . ?
C25A H25F 0.9800 . ?
C26 H26A 0.9800 . ?
C26 H26B 0.9800 . ?
C26 H26C 0.9800 . ?
C26A H26D 0.9800 . ?
C26A H26E 0.9800 . ?
C26A H26F 0.9800 . ?
C27 H27A 0.9800 . ?
C27 H27B 0.9800 . ?
C27 H27C 0.9800 . ?
C28 H28A 0.9800 . ?
C28 H28B 0.9800 . ?
C28 H28C 0.9800 . ?
C29 H29A 0.9800 . ?
C29 H29B 0.9800 . ?
C29 H29C 0.9800 . ?
C30 C31 1.505(13) . ?
C30 C31A 1.590(15) . ?
C31 C36 1.3900 . ?
C31 C32 1.3900 . ?
C36 H36 0.9500 . ?
C36 C35 1.3900 . ?
C35 H35 0.9500 . ?
C35 C34 1.3900 . ?
C34 H34 0.9500 . ?
C34 C33 1.3900 . ?
C33 H33 0.9500 . ?
C33 C32 1.3900 . ?
C32 H32 0.9500 . ?
C31A C36A 1.3900 . ?
C31A C32A 1.3900 . ?
C36A H36A 0.9500 . ?
C36A C35A 1.3900 . ?
C35A H35A 0.9500 . ?
C35A C34A 1.3900 . ?
C34A H34A 0.9500 . ?
C34A C33A 1.3900 . ?
C33A H33A 0.9500 . ?
C33A C32A 1.3900 . ?
C32A H32A 0.9500 . ?
C37 H37A 0.9800 . ?
C37 H37B 0.9800 . ?
C37 H37C 0.9800 . ?
C37A H37D 0.9800 . ?
C37A H37E 0.9800 . ?
C37A H37F 0.9800 . ?
C38 H38A 0.9800 . ?
C38 H38B 0.9800 . ?
C38 H38C 0.9800 . ?
C38A H38D 0.9800 . ?
C38A H38E 0.9800 . ?
C38A H38F 0.9800 . ?
C39 H39A 0.9800 . ?
C39 H39B 0.9800 . ?
C39 H39C 0.9800 . ?
C39A H39D 0.9800 . ?
C39A H39E 0.9800 . ?
C39A H39F 0.9800 . ?
C40 H40A 0.9800 . ?
C40 H40B 0.9800 . ?
C40 H40C 0.9800 . ?
C40A H40D 0.9800 . ?
C40A H40E 0.9800 . ?
C40A H40F 0.9800 . ?
C41 H41A 0.9800 . ?
C41 H41B 0.9800 . ?
C41 H41C 0.9800 . ?
C41A H41D 0.9800 . ?
C41A H41E 0.9800 . ?
C41A H41F 0.9800 . ?
C42 H42A 0.9800 . ?
C42 H42B 0.9800 . ?
C42 H42C 0.9800 . ?
C42A H42D 0.9800 . ?
C42A H42E 0.9800 . ?
C42A H42F 0.9800 . ?
C43 C44 1.505(18) . ?
C43A C44A 1.51(2) . ?
C44 C45 1.383(13) . ?
C44 C49 1.384(14) . ?
C44A C45A 1.391(14) . ?
C44A C49A 1.389(15) . ?
C45 H45 0.9500 . ?
C45 C46 1.383(14) . ?
C45A H45A 0.9500 . ?
C45A C46A 1.387(15) . ?
C46 H46 0.9500 . ?
C46 C47 1.382(14) . ?
C46A H46A 0.9500 . ?
C46A C47A 1.383(15) . ?
C47 H47 0.9500 . ?
C47 C48 1.383(14) . ?
C47A H47A 0.9500 . ?
C47A C48A 1.381(15) . ?
C48 H48 0.9500 . ?
C48 C49 1.389(13) . ?
C48A H48A 0.9500 . ?
C48A C49A 1.388(15) . ?
C49 H49 0.9500 . ?
C49A H49A 0.9500 . ?
C50 H50A 0.9800 . ?
C50 H50B 0.9800 . ?
C50 H50C 0.9800 . ?
C51 H51A 0.9800 . ?
C51 H51B 0.9800 . ?
C51 H51C 0.9800 . ?
C52 H52A 0.9800 . ?
C52 H52B 0.9800 . ?
C52 H52C 0.9800 . ?
C53 H53A 0.9900 . ?
C53 H53B 0.9900 . ?
C53 C56 1.518(12) . ?
C54 H54A 0.9900 . ?
C54 H54B 0.9900 . ?
C54 C55 1.523(14) . ?
C55 H55A 0.9900 . ?
C55 H55B 0.9900 . ?
C55 C56 1.491(14) . ?
C56 H56A 0.9900 . ?
C56 H56B 0.9900 . ?

loop_
_geom_torsion_atom_site_label_1
_geom_torsion_atom_site_label_2
_geom_torsion_atom_site_label_3
_geom_torsion_atom_site_label_4
_geom_torsion
_geom_torsion_site_symmetry_1
_geom_torsion_site_symmetry_2
_geom_torsion_site_symmetry_3
_geom_torsion_site_symmetry_4
_geom_torsion_publ_flag
Yb1 N1 C4 N2 8.0(18) . . . . ?
Yb1 N1 C4 C5 -167.6(16) . . . . ?
Yb1 N1A C4A N2A 14(2) . . . . ?
Yb1 N1A C4A C5A -162.3(19) . . . . ?
Yb1 N2 C4 N1 -7.6(17) . . . . ?
Yb1 N2 C4 C5 168.4(14) . . . . ?
Yb1 N2A C4A N1A -15(3) . . . . ?
Yb1 N2A C4A C5A 161.2(17) . . . . ?
Yb1 N3 C17 N4 0.2(9) . . . . ?
Yb1 N3 C17 C18 179.8(11) . . . . ?
Yb1 N3 C17 C18A 177.9(9) . . . . ?
Yb1 N4 C17 N3 -0.2(9) . . . . ?
Yb1 N4 C17 C18 -179.8(9) . . . . ?
Yb1 N4 C17 C18A -177.5(11) . . . . ?
Yb2 O1 C53 C56 177.3(6) . . . . ?
Yb2 O1 C54 C55 158.5(6) . . . . ?
Yb2 N5 C30 N6 1.8(10) . . . . ?
Yb2 N5 C30 C31 -170.2(8) . . . . ?
Yb2 N5 C30 C31A 169.6(13) . . . . ?
Yb2 N6 C30 N5 -1.8(10) . . . . ?
Yb2 N6 C30 C31 169.0(10) . . . . ?
Yb2 N6 C30 C31A -171.6(10) . . . . ?
Yb2 N7 C43 N8 3(3) . . . . ?
Yb2 N7 C43 C44 -179(2) . . . . ?
Yb2 N7A C43A N8 -1(3) . . . . ?
Yb2 N7A C43A C44A 180(3) . . . . ?
Yb2 N8 C43 N7 -3(3) . . . . ?
Yb2 N8 C43 C44 179(2) . . . . ?
Yb2 N8 C43A N7A 1(3) . . . . ?
Yb2 N8 C43A C44A -180(4) . . . . ?
Si1 N1 C4 N2 -178.4(12) . . . . ?
Si1 N1 C4 C5 6(3) . . . . ?
Si1A N1A C4A N2A 176.7(19) . . . . ?
Si1A N1A C4A C5A 1(3) . . . . ?
Si2 N2 C4 N1 173.5(12) . . . . ?
Si2 N2 C4 C5 -10(2) . . . . ?
Si2A N2A C4A N1A 160(2) . . . . ?
Si2A N2A C4A C5A -24(4) . . . . ?
Si3 N3 C17 N4 -168.0(10) . . . . ?
Si3 N3 C17 C18 11.5(19) . . . . ?
Si3A N3 C17 N4 159.4(7) . . . . ?
Si3A N3 C17 C18A -23.0(13) . . . . ?
Si4 N4 C17 N3 -178.4(8) . . . . ?
Si4 N4 C17 C18 2.0(16) . . . . ?
Si4A N4 C17 N3 163.3(7) . . . . ?
Si4A N4 C17 C18A -13.9(15) . . . . ?
Si5 N5 C30 N6 178.3(7) . . . . ?
Si5 N5 C30 C31 6.4(13) . . . . ?
Si5 N5 C30 C31A -13.8(18) . . . . ?
Si6 N6 C30 N5 177.1(8) . . . . ?
Si6 N6 C30 C31 -12.1(18) . . . . ?
Si6A N6 C30 N5 -165.3(8) . . . . ?
Si6A N6 C30 C31A 24.9(14) . . . . ?
Si7 N7 C43 N8 -175(3) . . . . ?
Si7 N7 C43 C44 3(4) . . . . ?
Si7A N7A C43A N8 158(6) . . . . ?
Si7A N7A C43A C44A -21(9) . . . . ?
Si8 N8 C43 N7 168(2) . . . . ?
Si8 N8 C43 C44 -9(3) . . . . ?
Si8 N8 C43A N7A 170(3) . . . . ?
Si8 N8 C43A C44A -10(5) . . . . ?
O1 C53 C56 C55 33.2(10) . . . . ?
O1 C54 C55 C56 30.6(11) . . . . ?
N1 C4 C5 C6 98(2) . . . . ?
N1 C4 C5 C10 -79(2) . . . . ?
N1A C4A C5A C6A 126(3) . . . . ?
N1A C4A C5A C10A -60(4) . . . . ?
N2 C4 C5 C6 -77.2(18) . . . . ?
N2 C4 C5 C10 105.5(16) . . . . ?
N2A C4A C5A C6A -51(4) . . . . ?
N2A C4A C5A C10A 123(3) . . . . ?
N3 C17 C18 C19 87.4(13) . . . . ?
N3 C17 C18 C23 -90.0(14) . . . . ?
N3 C17 C18A C19A 121.8(10) . . . . ?
N3 C17 C18A C23A -64.2(13) . . . . ?
N4 C17 C18 C19 -93.0(11) . . . . ?
N4 C17 C18 C23 89.6(12) . . . . ?
N4 C17 C18A C19A -60.9(15) . . . . ?
N4 C17 C18A C23A 113.1(11) . . . . ?
N5 C30 C31 C36 91.8(10) . . . . ?
N5 C30 C31 C32 -95.8(10) . . . . ?
N5 C30 C31A C36A 78.8(16) . . . . ?
N5 C30 C31A C32A -95.8(16) . . . . ?
N6 C30 C31 C36 -79.3(14) . . . . ?
N6 C30 C31 C32 93.1(12) . . . . ?
N6 C30 C31A C36A -112.7(12) . . . . ?
N6 C30 C31A C32A 72.7(14) . . . . ?
N7 C43 C44 C45 87(3) . . . . ?
N7 C43 C44 C49 -93(3) . . . . ?
N7A C43A C44A C45A 87(5) . . . . ?
N7A C43A C44A C49A -94(5) . . . . ?
N8 C43 C44 C45 -95(3) . . . . ?
N8 C43 C44 C49 85(3) . . . . ?
N8 C43A C44A C45A -92(5) . . . . ?
N8 C43A C44A C49A 87(5) . . . . ?
C1 Si1 N1 Yb1 -27.9(13) . . . . ?
C1 Si1 N1 C4 161.6(17) . . . . ?
C1A Si1A N1A Yb1 -8.7(19) . . . . ?
C1A Si1A N1A C4A -162(2) . . . . ?
C2 Si1 N1 Yb1 67(2) . . . . ?
C2 Si1 N1 C4 -103(2) . . . . ?
C2A Si1A N1A Yb1 103.6(19) . . . . ?
C2A Si1A N1A C4A -50(3) . . . . ?
C3 Si1 N1 Yb1 -128.3(13) . . . . ?
C3 Si1 N1 C4 61(2) . . . . ?
C3A Si1A N1A Yb1 -120.8(15) . . . . ?
C3A Si1A N1A C4A 85(2) . . . . ?
C4 C5 C6 C7 -177.3(14) . . . . ?
C4 C5 C10 C9 177.3(14) . . . . ?
C4A C5A C6A C7A 171(3) . . . . ?
C4A C5A C10A C9A -174(3) . . . . ?
C5 C6 C7 C8 0.0 . . . . ?
C6 C5 C10 C9 0.0 . . . . ?
C6 C7 C8 C9 0.0 . . . . ?
C7 C8 C9 C10 0.0 . . . . ?
C8 C9 C10 C5 0.0 . . . . ?
C10 C5 C6 C7 0.0 . . . . ?
C5A C6A C7A C8A 7(5) . . . . ?
C6A C5A C10A C9A -1(5) . . . . ?
C6A C7A C8A C9A -8(5) . . . . ?
C7A C8A C9A C10A 4(5) . . . . ?
C8A C9A C10A C5A 0(5) . . . . ?
C10A C5A C6A C7A -3(5) . . . . ?
C11 Si2 N2 Yb1 42.3(17) . . . . ?
C11 Si2 N2 C4 -140(2) . . . . ?
C11A Si2A N2A Yb1 44(3) . . . . ?
C11A Si2A N2A C4A -129(3) . . . . ?
C12 Si2 N2 Yb1 -22.7(17) . . . . ?
C12 Si2 N2 C4 155.5(19) . . . . ?
C12A Si2A N2A Yb1 -94.5(19) . . . . ?
C12A Si2A N2A C4A 93(3) . . . . ?
C13 Si2 N2 Yb1 158.9(17) . . . . ?
C13 Si2 N2 C4 -23(2) . . . . ?
C13A Si2A N2A Yb1 144.1(17) . . . . ?
C13A Si2A N2A C4A -28(3) . . . . ?
C14 Si3 N3 Yb1 -32.9(15) . . . . ?
C14 Si3 N3 C17 131.2(15) . . . . ?
C14A Si3A N3 Yb1 -96.9(13) . . . . ?
C14A Si3A N3 C17 114.6(14) . . . . ?
C15 Si3 N3 Yb1 85.4(12) . . . . ?
C15 Si3 N3 C17 -110.4(14) . . . . ?
C15A Si3A N3 Yb1 16.9(11) . . . . ?
C15A Si3A N3 C17 -131.6(11) . . . . ?
C16 Si3 N3 Yb1 -163.6(16) . . . . ?
C16 Si3 N3 C17 0(2) . . . . ?
C16A Si3A N3 Yb1 134.0(12) . . . . ?
C16A Si3A N3 C17 -14.5(14) . . . . ?
C17 C18 C19 C20 -177.5(12) . . . . ?
C17 C18 C23 C22 177.3(13) . . . . ?
C17 C18A C19A C20A 174.0(13) . . . . ?
C17 C18A C23A C22A -174.0(13) . . . . ?
C18 C19 C20 C21 0.0 . . . . ?
C19 C18 C23 C22 0.0 . . . . ?
C19 C20 C21 C22 0.0 . . . . ?
C20 C21 C22 C23 0.0 . . . . ?
C21 C22 C23 C18 0.0 . . . . ?
C23 C18 C19 C20 0.0 . . . . ?
C18A C19A C20A C21A 0.0 . . . . ?
C19A C18A C23A C22A 0.0 . . . . ?
C19A C20A C21A C22A 0.0 . . . . ?
C20A C21A C22A C23A 0.0 . . . . ?
C21A C22A C23A C18A 0.0 . . . . ?
C23A C18A C19A C20A 0.0 . . . . ?
C24 Si4 N4 Yb1 -53.2(12) . . . . ?
C24 Si4 N4 C17 124.5(14) . . . . ?
C24A Si4A N4 Yb1 -111.7(15) . . . . ?
C24A Si4A N4 C17 96.9(16) . . . . ?
C25 Si4 N4 Yb1 -177.6(9) . . . . ?
C25 Si4 N4 C17 0.1(14) . . . . ?
C25A Si4A N4 Yb1 125.4(12) . . . . ?
C25A Si4A N4 C17 -26.1(13) . . . . ?
C26 Si4 N4 Yb1 75.4(12) . . . . ?
C26 Si4 N4 C17 -106.9(15) . . . . ?
C26A Si4A N4 Yb1 8.5(14) . . . . ?
C26A Si4A N4 C17 -143.0(11) . . . . ?
C27 Si5 N5 Yb2 -18.0(9) . . . . ?
C27 Si5 N5 C30 167.4(10) . . . . ?
C28 Si5 N5 Yb2 -136.4(7) . . . . ?
C28 Si5 N5 C30 49.1(11) . . . . ?
C29 Si5 N5 Yb2 101.5(9) . . . . ?
C29 Si5 N5 C30 -73.1(10) . . . . ?
C30 C31 C36 C35 172.3(11) . . . . ?
C30 C31 C32 C33 -172.5(11) . . . . ?
C30 C31A C36A C35A -174.6(15) . . . . ?
C30 C31A C32A C33A 174.5(16) . . . . ?
C31 C36 C35 C34 0.0 . . . . ?
C36 C31 C32 C33 0.0 . . . . ?
C36 C35 C34 C33 0.0 . . . . ?
C35 C34 C33 C32 0.0 . . . . ?
C34 C33 C32 C31 0.0 . . . . ?
C32 C31 C36 C35 0.0 . . . . ?
C31A C36A C35A C34A 0.0 . . . . ?
C36A C31A C32A C33A 0.0 . . . . ?
C36A C35A C34A C33A 0.0 . . . . ?
C35A C34A C33A C32A 0.0 . . . . ?
C34A C33A C32A C31A 0.0 . . . . ?
C32A C31A C36A C35A 0.0 . . . . ?
C37 Si6 N6 Yb2 -32.9(12) . . . . ?
C37 Si6 N6 C30 148.6(14) . . . . ?
C37A Si6A N6 Yb2 160.0(15) . . . . ?
C37A Si6A N6 C30 -50.4(17) . . . . ?
C38 Si6 N6 Yb2 83.3(12) . . . . ?
C38 Si6 N6 C30 -95.1(16) . . . . ?
C38A Si6A N6 Yb2 -58.9(15) . . . . ?
C38A Si6A N6 C30 90.8(12) . . . . ?
C39 Si6 N6 Yb2 -155.2(10) . . . . ?
C39 Si6 N6 C30 26.4(15) . . . . ?
C39A Si6A N6 Yb2 52.8(15) . . . . ?
C39A Si6A N6 C30 -157.5(13) . . . . ?
C40 Si7 N7 Yb2 -9(5) . . . . ?
C40 Si7 N7 C43 167(3) . . . . ?
C41 Si7 N7 Yb2 -126(4) . . . . ?
C41 Si7 N7 C43 50(3) . . . . ?
C42 Si7 N7 Yb2 103(4) . . . . ?
C42 Si7 N7 C43 -81(3) . . . . ?
C43 C44 C45 C46 179(2) . . . . ?
C43 C44 C49 C48 -179(2) . . . . ?
C43A C44A C45A C46A -177(3) . . . . ?
C43A C44A C49A C48A 179(3) . . . . ?
C44 C45 C46 C47 1(3) . . . . ?
C44A C45A C46A C47A -7(5) . . . . ?
C45 C44 C49 C48 1(3) . . . . ?
C45 C46 C47 C48 -1(3) . . . . ?
C45A C44A C49A C48A -1(5) . . . . ?
C45A C46A C47A C48A 8(6) . . . . ?
C46 C47 C48 C49 1(3) . . . . ?
C46A C47A C48A C49A -5(5) . . . . ?
C47 C48 C49 C44 -1(3) . . . . ?
C47A C48A C49A C44A 2(5) . . . . ?
C49 C44 C45 C46 -2(3) . . . . ?
C49A C44A C45A C46A 4(5) . . . . ?
C50 Si8 N8 Yb2 -36.3(8) . . . . ?
C50 Si8 N8 C43 157.2(19) . . . . ?
C50 Si8 N8 C43A 160(2) . . . . ?
C51 Si8 N8 Yb2 82.4(8) . . . . ?
C51 Si8 N8 C43 -84(2) . . . . ?
C51 Si8 N8 C43A -81(2) . . . . ?
C52 Si8 N8 Yb2 -154.2(7) . . . . ?
C52 Si8 N8 C43 39(2) . . . . ?
C52 Si8 N8 C43A 43(2) . . . . ?
C53 O1 C54 C55 -9.9(10) . . . . ?
C54 O1 C53 C56 -14.3(10) . . . . ?
C54 C55 C56 C53 -38.9(11) . . . . ?
